data_7042651
loop_
_publ_author_name
'Kaczmarek, Anna M. Marta'
'Liu, Jing'
'Laforce, Brecht'
'Vincze, Laszlo'
'Van Hecke, Kristof'
'Van Deun, Rik'

_publ_section_title
;
 Cryogenic Luminescent Thermometers Based on Multinuclear Eu3+/Tb3+ Mixed
 Lanthanide Polyoxometalates
;
_journal_name_full 'Dalton Trans.'
_journal_paper_doi 10.1039/C7DT01058C
_journal_year 2017
_chemical_formula_moiety 'Eu0.32 Mo29 O116 Tb3.68, 47(O)'
_chemical_formula_sum 'Eu0.32 Mo29 O163 Tb3.68'
_chemical_formula_weight 6023.75
_chemical_name_systematic
;
 ?
;
_space_group_crystal_system triclinic
_space_group_IT_number 2
_space_group_name_Hall '-P 1'
_space_group_name_H-M_alt 'P -1'
_symmetry_space_group_name_Hall '-P 1'
_symmetry_space_group_name_H-M 'P -1'
_atom_sites_solution_hydrogens undef
_atom_sites_solution_primary dual
_atom_sites_solution_secondary difmap
_audit_creation_date 2016-11-24
_audit_creation_method
;
Olex2 1.2
(compiled Nov  7 2016 13:22:42 for OlexSys, GUI svn.r5261)
;
_cell_angle_alpha 85.8270(10)
_cell_angle_beta 87.5250(10)
_cell_angle_gamma 65.5430(10)
_cell_formula_units_Z 2
_cell_length_a 17.1832(2)
_cell_length_b 19.3527(3)
_cell_length_c 23.8426(2)
_cell_measurement_reflns_used 53090
_cell_measurement_temperature 100.0(1)
_cell_measurement_theta_max 29.0820
_cell_measurement_theta_min 2.7550
_cell_volume 7197.35(16)
_computing_cell_refinement 'CrysAlisPro 1.171.38.41 (Rigaku OD, 2015)'
_computing_data_collection 'CrysAlisPro 1.171.38.41 (Rigaku OD, 2015)'
_computing_data_reduction 'CrysAlisPro 1.171.38.41 (Rigaku OD, 2015)'
_computing_molecular_graphics 'Olex2 (Dolomanov et al., 2009)'
_computing_publication_material 'Olex2 (Dolomanov et al., 2009)'
_computing_structure_refinement 'ShelXL (Sheldrick, 2015)'
_computing_structure_solution 'ShelXT (Sheldrick, 2015)'
_diffrn_ambient_environment N~2~
_diffrn_ambient_temperature 100.0(1)
_diffrn_detector 'CCD plate'
_diffrn_detector_area_resol_mean 10.4839
_diffrn_detector_type Atlas
_diffrn_measured_fraction_theta_full 0.998
_diffrn_measured_fraction_theta_max 0.891
_diffrn_measurement_details
;
List of Runs (angles in degrees, time in seconds):

  # Type    Start    End  Width  t~exp~   \w     \q     \k     \f   Frames
--------------------------------------------------------------------------
  1  \w    -65.00  43.00   1.00   20.00    --   10.17 -76.00-175.00  108
  2  \w    -22.00  86.00   1.00   20.00    --   10.17  76.00 -48.00  108
  3  \w    -14.00  84.00   1.00   20.00    --   10.17  38.00 120.00   98
  4  \w     34.00  97.00   1.00   20.00    --   10.17-178.00 -60.00   63
  5  \w    -70.00  51.00   1.00   20.00    --   10.17 -19.00-150.00  121
  6  \w     34.00  97.00   1.00   20.00    --   10.17-178.00-150.00   63
  7  \w    -86.00 -38.00   1.00   20.00    --  -11.03 153.00 140.59   48
  8  \w    -70.00 -27.00   1.00   20.00    --  -11.03 129.00  69.38   43
  9  \w    -84.00  17.00   1.00   20.00    --  -11.03 -57.00  90.00  101
 10  \w    -63.00 -26.00   1.00   20.00    --   10.17 -57.00   0.00   37
;
_diffrn_measurement_device 'four-circle diffractometer'
_diffrn_measurement_device_type 'SuperNova, Dual, Cu at zero, Atlas'
_diffrn_measurement_method '\w scans'
_diffrn_orient_matrix_type 'CrysAlisPro convention (1999,Acta A55,543-557)'
_diffrn_orient_matrix_UB_11 -0.0164860000
_diffrn_orient_matrix_UB_12 0.0391209000
_diffrn_orient_matrix_UB_13 -0.0089509000
_diffrn_orient_matrix_UB_21 0.0292501000
_diffrn_orient_matrix_UB_22 -0.0086371000
_diffrn_orient_matrix_UB_23 -0.0230722000
_diffrn_orient_matrix_UB_31 -0.0304871000
_diffrn_orient_matrix_UB_32 -0.0046985000
_diffrn_orient_matrix_UB_33 -0.0166573000
_diffrn_radiation_monochromator mirror
_diffrn_radiation_probe x-ray
_diffrn_radiation_type MoK\a
_diffrn_radiation_wavelength 0.71073
_diffrn_reflns_av_R_equivalents 0.0651
_diffrn_reflns_av_unetI/netI 0.0654
_diffrn_reflns_Laue_measured_fraction_full 0.998
_diffrn_reflns_Laue_measured_fraction_max 0.891
_diffrn_reflns_limit_h_max 22
_diffrn_reflns_limit_h_min -23
_diffrn_reflns_limit_k_max 26
_diffrn_reflns_limit_k_min -26
_diffrn_reflns_limit_l_max 32
_diffrn_reflns_limit_l_min -33
_diffrn_reflns_number 158877
_diffrn_reflns_point_group_measured_fraction_full 0.998
_diffrn_reflns_point_group_measured_fraction_max 0.891
_diffrn_reflns_theta_full 25.242
_diffrn_reflns_theta_max 29.696
_diffrn_reflns_theta_min 2.560
_diffrn_source 'micro-focus sealed X-ray tube'
_diffrn_source_type 'SuperNova (Mo) X-ray Source'
_exptl_absorpt_coefficient_mu 4.481
_exptl_absorpt_correction_T_max 0.999
_exptl_absorpt_correction_T_min 0.998
_exptl_absorpt_correction_type gaussian
_exptl_absorpt_process_details
;
CrysAlisPro 1.171.38.41 (Rigaku Oxford Diffraction, 2015)
Numerical absorption correction based on gaussian integration over
            a multifaceted crystal model
Empirical absorption correction using spherical harmonics,
 implemented in SCALE3 ABSPACK scaling algorithm.
;
_exptl_crystal_colour 'clear colourless'
_exptl_crystal_colour_lustre clear
_exptl_crystal_colour_primary colourless
_exptl_crystal_density_diffrn 2.780
_exptl_crystal_description block
_exptl_crystal_F_000 5562.7
_exptl_crystal_size_max 0.224
_exptl_crystal_size_mid 0.14
_exptl_crystal_size_min 0.087
_refine_diff_density_max 3.751
_refine_diff_density_min -3.317
_refine_diff_density_rms 0.293
_refine_ls_extinction_method none
_refine_ls_goodness_of_fit_ref 1.029
_refine_ls_hydrogen_treatment undef
_refine_ls_matrix_type full
_refine_ls_number_parameters 1753
_refine_ls_number_reflns 36369
_refine_ls_number_restraints 1200
_refine_ls_restrained_S_all 1.036
_refine_ls_R_factor_all 0.0998
_refine_ls_R_factor_gt 0.0668
_refine_ls_shift/su_max 0.001
_refine_ls_shift/su_mean 0.000
_refine_ls_structure_factor_coef Fsqd
_refine_ls_weighting_details 'w=1/[\s^2^(Fo^2^)+(0.0850P)^2^+96.5020P] where P=(Fo^2^+2Fc^2^)/3'
_refine_ls_weighting_scheme calc
_refine_ls_wR_factor_gt 0.1610
_refine_ls_wR_factor_ref 0.1858
_reflns_Friedel_coverage 0.000
_reflns_number_gt 26163
_reflns_number_total 36369
_reflns_threshold_expression 'I > 2\s(I)'
_cod_data_source_file c7dt01058c2.cif
_cod_data_source_block pom69
_cod_database_code 7042651
_shelxl_version_number 2013-4
_chemical_oxdiff_formula 'Eu0.32 Mo29 O163 Tb3.68'
_shelx_space_group_comment
;
The symmetry employed for this shelxl refinement is uniquely defined
by the following loop, which should always be used as a source of
symmetry information in preference to the above space-group names.
They are only intended as comments.
;
_reflns_odcompleteness_completeness 99.90
_reflns_odcompleteness_iscentric 1
_reflns_odcompleteness_theta 26.32
_olex2_refinement_description
;
1. Shared sites
{Tb1, Eu1}
{Tb2, Eu2}
{Tb3, Eu3}
{Eu4, Tb4}
2. Others
 Fixed Sof: Tb1(0.92) Eu1(0.08) Tb2(0.92) Eu2(0.08) Tb3(0.92) Eu3(0.08)
 Tb4(0.92) Eu4(0.08)
 Fixed X: Tb1(0.0684) Eu1(0.0684) Tb2(0.3674) Eu2(0.3674) Tb3(0.2005)
 Eu3(0.2005) Tb4(0.463) Eu4(0.463)
 Fixed Y: Tb1(0.4899) Eu1(0.4899) Tb2(0.5826) Eu2(0.5826) Tb3(0.361)
 Eu3(0.361) Tb4(0.359) Eu4(0.359)
 Fixed Z: Tb1(0.6562) Eu1(0.6562) Tb2(0.8237) Eu2(0.8237) Tb3(0.895)
 Eu3(0.895) Tb4(0.6348) Eu4(0.6348)
;
_olex2_exptl_crystal_mounting_method 'mounted on a nylon loop'
_olex2_submission_special_instructions 'No special instructions were received'
_oxdiff_exptl_absorpt_empirical_details
;
Empirical correction (ABSPACK) includes:
- Absorption correction using spherical harmonics
- Frame scaling
- Detector area scaling
;
_oxdiff_exptl_absorpt_empirical_full_max 1.331
_oxdiff_exptl_absorpt_empirical_full_min 0.819

loop_
_space_group_symop_operation_xyz
'x, y, z'
'-x, -y, -z'

loop_
_atom_site_label
_atom_site_type_symbol
_atom_site_fract_x
_atom_site_fract_y
_atom_site_fract_z
_atom_site_U_iso_or_equiv
_atom_site_adp_type
_atom_site_occupancy
_atom_site_symmetry_multiplicity
_atom_site_calc_flag
_atom_site_refinement_flags
Tb1 Tb 0.0684 0.4899 0.6562 0.03443(13) Uani 0.92 1 d PU
Eu1 Eu 0.0684 0.4899 0.6562 0.03443(13) Uani 0.08 1 d PU
Tb2 Tb 0.3674 0.5826 0.8237 0.02475(11) Uani 0.92 1 d PU
Eu2 Eu 0.3674 0.5826 0.8237 0.02475(11) Uani 0.08 1 d PU
Tb3 Tb 0.2005 0.3610 0.8950 0.02399(10) Uani 0.92 1 d PU
Eu3 Eu 0.2005 0.3610 0.8950 0.02399(10) Uani 0.08 1 d PU
Tb4 Tb 0.4630 0.3590 0.6348 0.02967(12) Uani 0.92 1 d PU
Eu4 Eu 0.4630 0.3590 0.6348 0.02967(12) Uani 0.08 1 d PU
Mo1 Mo 0.09489(6) 0.76704(6) 0.55731(4) 0.0394(2) Uani 1 1 d U
Mo2 Mo 0.22112(7) 0.81027(6) 0.63166(4) 0.0381(2) Uani 1 1 d U
Mo3 Mo 0.16704(8) 0.63560(7) 0.46943(4) 0.0477(3) Uani 1 1 d U
Mo4 Mo 0.30955(6) 0.68321(6) 0.53236(4) 0.0363(2) Uani 1 1 d U
Mo5 Mo 0.42714(7) 0.72559(6) 0.62177(4) 0.0427(2) Uani 1 1 d U
Mo6 Mo 0.25808(6) 0.53913(6) 0.58024(4) 0.0335(2) Uani 1 1 d U
Mo7 Mo 0.38522(6) 0.58118(5) 0.65324(4) 0.0304(2) Uani 1 1 d U
Mo8 Mo 0.01119(7) 0.81171(6) 0.85034(4) 0.0425(3) Uani 1 1 d U
Mo9 Mo -0.12143(7) 0.77171(7) 0.77941(4) 0.0546(3) Uani 1 1 d U
Mo10 Mo 0.08586(6) 0.72578(5) 0.96932(4) 0.0335(2) Uani 1 1 d U
Mo11 Mo -0.06317(5) 0.68543(6) 0.90916(4) 0.0309(2) Uani 1 1 d U
Mo12 Mo -0.18354(7) 0.64085(9) 0.82196(5) 0.0600(4) Uani 1 1 d U
Mo13 Mo 0.14705(5) 0.58221(5) 0.89392(3) 0.02313(17) Uani 1 1 d U
Mo14 Mo 0.01773(5) 0.54218(6) 0.82133(3) 0.02859(19) Uani 1 1 d U
Mo15 Mo 0.56354(6) 0.14562(5) 0.92912(4) 0.0333(2) Uani 1 1 d U
Mo16 Mo 0.67637(7) 0.14421(6) 0.81618(4) 0.0421(3) Uani 1 1 d U
Mo17 Mo 0.50432(6) 0.27951(5) 1.01424(3) 0.02656(18) Uani 1 1 d U
Mo18 Mo 0.64240(5) 0.28109(5) 0.90878(4) 0.02909(19) Uani 1 1 d U
Mo19 Mo 0.74329(6) 0.27341(7) 0.78214(4) 0.0422(2) Uani 1 1 d U
Mo20 Mo 0.42845(5) 0.37881(5) 0.90172(3) 0.02243(16) Uani 1 1 d U
Mo21 Mo 0.54264(5) 0.37700(5) 0.78977(3) 0.02645(18) Uani 1 1 d U
Mo22 Mo 0.42515(8) 0.06553(6) 0.67553(4) 0.0435(3) Uani 1 1 d U
Mo23 Mo 0.30960(8) 0.06880(6) 0.78785(4) 0.0411(2) Uani 1 1 d U
Mo24 Mo 0.34480(8) 0.14843(8) 0.55756(4) 0.0504(3) Uani 1 1 d U
Mo25 Mo 0.20923(7) 0.14487(7) 0.66389(4) 0.0428(3) Uani 1 1 d U
Mo26 Mo 0.10523(7) 0.15530(7) 0.78921(4) 0.0423(3) Uani 1 1 d U
Mo27 Mo 0.26713(6) 0.29071(6) 0.63467(4) 0.0349(2) Uani 1 1 d U
Mo28 Mo 0.15353(6) 0.29322(6) 0.74674(3) 0.0304(2) Uani 1 1 d U
Mo29 Mo 0.27423(5) 0.44859(5) 0.75222(3) 0.02428(17) Uani 1 1 d U
O1 O 0.0384(6) 0.8629(5) 0.5440(3) 0.050(2) Uani 1 1 d U
O2 O 0.1580(6) 0.9043(5) 0.6152(4) 0.052(2) Uani 1 1 d U
O3 O 0.1086(6) 0.7427(5) 0.4768(3) 0.047(2) Uani 1 1 d U
O4 O 0.2173(5) 0.7801(4) 0.5447(3) 0.0389(18) Uani 1 1 d U
O5 O 0.3296(6) 0.8209(5) 0.6095(3) 0.0436(19) Uani 1 1 d U
O6 O 0.0192(5) 0.7332(5) 0.5779(3) 0.046(2) Uani 1 1 d U
O7 O 0.1356(5) 0.7679(4) 0.6321(3) 0.0360(17) Uani 1 1 d U
O8 O 0.2301(6) 0.8046(5) 0.7034(3) 0.046(2) Uani 1 1 d U
O9 O 0.1883(7) 0.6306(6) 0.3979(4) 0.064(3) Uani 1 1 d U
O10 O 0.2885(5) 0.6708(5) 0.4632(3) 0.045(2) Uani 1 1 d U
O11 O 0.3956(5) 0.7098(4) 0.5274(3) 0.0397(18) Uani 1 1 d U
O12 O 0.5081(7) 0.7409(6) 0.5852(4) 0.060(3) Uani 1 1 d U
O13 O 0.0806(6) 0.6119(6) 0.4802(4) 0.056(2) Uani 1 1 d U
O14 O 0.1968(5) 0.6547(4) 0.5522(3) 0.0339(16) Uani 1 1 d U
O15 O 0.3190(5) 0.6965(4) 0.6235(3) 0.0345(17) Uani 1 1 d U
O16 O 0.4413(6) 0.7343(5) 0.6912(4) 0.053(2) Uani 1 1 d U
O17 O 0.2542(6) 0.5405(5) 0.4981(3) 0.044(2) Uani 1 1 d U
O18 O 0.3605(5) 0.5824(4) 0.5623(3) 0.0346(17) Uani 1 1 d U
O19 O 0.4742(5) 0.6147(4) 0.6263(3) 0.0370(17) Uani 1 1 d U
O20 O 0.1629(5) 0.5327(5) 0.5984(3) 0.0385(18) Uani 1 1 d U
O21 O 0.2783(4) 0.5728(4) 0.6500(3) 0.0309(15) Uani 1 1 d U
O22 O 0.3783(4) 0.6045(4) 0.7229(3) 0.0312(16) Uani 1 1 d U
O23 O 0.3377(5) 0.4466(4) 0.5876(3) 0.0381(18) Uani 1 1 d U
O24 O 0.4501(4) 0.4841(4) 0.6543(3) 0.0308(16) Uani 1 1 d U
O25 O -0.0561(6) 0.9069(5) 0.8392(4) 0.057(3) Uani 1 1 d U
O26 O -0.1809(6) 0.8675(6) 0.7701(4) 0.068(3) Uani 1 1 d U
O27 O 0.0109(5) 0.8202(4) 0.9321(3) 0.0363(17) Uani 1 1 d U
O28 O -0.1004(5) 0.7818(5) 0.8685(3) 0.0384(18) Uani 1 1 d U
O29 O -0.2185(6) 0.7483(6) 0.8082(4) 0.060(3) Uani 1 1 d U
O30 O 0.1116(6) 0.8071(5) 0.8332(4) 0.054(2) Uani 1 1 d U
O31 O -0.0076(5) 0.7709(5) 0.7821(3) 0.045(2) Uani 1 1 d U
O32 O -0.1083(6) 0.7373(6) 0.7128(4) 0.068(3) Uani 1 1 d U
O33 O 0.0623(5) 0.7420(5) 1.0392(3) 0.044(2) Uani 1 1 d U
O34 O -0.0466(5) 0.7099(4) 0.9755(3) 0.0325(16) Uani 1 1 d U
O35 O -0.1594(5) 0.6744(5) 0.9143(3) 0.0392(18) Uani 1 1 d U
O36 O -0.2708(6) 0.6375(8) 0.8589(5) 0.076(3) Uani 1 1 d U
O37 O 0.1814(5) 0.7340(4) 0.9568(3) 0.0387(18) Uani 1 1 d U
O38 O 0.0575(4) 0.6985(4) 0.8873(3) 0.0279(15) Uani 1 1 d U
O39 O -0.0677(5) 0.6584(5) 0.8197(3) 0.0373(18) Uani 1 1 d U
O40 O -0.1928(6) 0.6190(7) 0.7546(4) 0.072(3) Uani 1 1 d U
O41 O 0.1328(4) 0.6150(4) 0.9708(3) 0.0269(14) Uani 1 1 d U
O42 O 0.0173(4) 0.5849(4) 0.9071(3) 0.0273(14) Uani 1 1 d U
O43 O -0.0942(5) 0.5447(5) 0.8460(3) 0.0436(19) Uani 1 1 d U
O44 O 0.2314(4) 0.6038(4) 0.8710(3) 0.0269(14) Uani 1 1 d U
O45 O 0.1087(4) 0.5740(4) 0.8203(3) 0.0273(14) Uani 1 1 d U
O46 O 0.0117(4) 0.5357(5) 0.7499(3) 0.0358(17) Uani 1 1 d U
O47 O 0.1928(4) 0.4849(4) 0.9129(3) 0.0264(14) Uani 1 1 d U
O48 O 0.0740(4) 0.4487(4) 0.8486(3) 0.0317(16) Uani 1 1 d U
O49 O 0.6297(6) 0.0519(5) 0.9412(3) 0.047(2) Uani 1 1 d U
O50 O 0.7350(7) 0.0495(5) 0.8329(4) 0.063(3) Uani 1 1 d U
O51 O 0.5765(5) 0.1745(4) 1.0043(3) 0.0327(16) Uani 1 1 d U
O52 O 0.6735(5) 0.1735(4) 0.9052(3) 0.0355(17) Uani 1 1 d U
O53 O 0.7769(5) 0.1691(5) 0.8083(3) 0.046(2) Uani 1 1 d U
O54 O 0.4613(5) 0.1497(4) 0.9354(3) 0.0387(18) Uani 1 1 d U
O55 O 0.5658(5) 0.1534(4) 0.8474(3) 0.0366(17) Uani 1 1 d U
O56 O 0.6514(6) 0.1481(5) 0.7469(3) 0.048(2) Uani 1 1 d U
O57 O 0.5398(5) 0.2919(4) 1.0776(3) 0.0328(16) Uani 1 1 d U
O58 O 0.6364(5) 0.2906(4) 0.9806(3) 0.0332(16) Uani 1 1 d U
O59 O 0.7364(5) 0.2874(5) 0.8857(3) 0.0430(19) Uani 1 1 d U
O60 O 0.8350(5) 0.2857(6) 0.7923(4) 0.059(3) Uani 1 1 d U
O61 O 0.4105(5) 0.2707(4) 1.0310(3) 0.0316(16) Uani 1 1 d U
O62 O 0.5192(4) 0.2681(4) 0.9251(3) 0.0261(14) Uani 1 1 d U
O63 O 0.6297(4) 0.2662(4) 0.8173(3) 0.0284(15) Uani 1 1 d U
O64 O 0.7392(5) 0.2649(5) 0.7112(4) 0.049(2) Uani 1 1 d U
O65 O 0.4554(4) 0.3816(4) 0.9803(3) 0.0263(14) Uani 1 1 d U
O66 O 0.5590(4) 0.3779(4) 0.8832(3) 0.0272(14) Uani 1 1 d U
O67 O 0.6563(4) 0.3774(4) 0.7838(3) 0.0340(16) Uani 1 1 d U
O68 O 0.3430(4) 0.3552(4) 0.9119(3) 0.0253(14) Uani 1 1 d U
O69 O 0.4549(4) 0.3515(4) 0.8255(3) 0.0269(14) Uani 1 1 d U
O70 O 0.5356(5) 0.3517(4) 0.7231(3) 0.0297(15) Uani 1 1 d U
O71 O 0.3851(4) 0.4770(4) 0.8885(3) 0.0259(14) Uani 1 1 d U
O72 O 0.4855(4) 0.4750(4) 0.7885(3) 0.0293(15) Uani 1 1 d U
O73 O 0.4801(6) -0.0302(5) 0.6915(4) 0.056(2) Uani 1 1 d U
O74 O 0.3723(7) -0.0262(5) 0.7980(4) 0.054(2) Uani 1 1 d U
O75 O 0.4029(6) 0.0509(5) 0.5971(4) 0.051(2) Uani 1 1 d U
O76 O 0.3009(6) 0.0568(5) 0.6955(3) 0.0442(19) Uani 1 1 d U
O77 O 0.2003(6) 0.0579(5) 0.7938(3) 0.047(2) Uani 1 1 d U
O78 O 0.5020(6) 0.1001(5) 0.6628(4) 0.047(2) Uani 1 1 d U
O79 O 0.3932(5) 0.1019(4) 0.7506(3) 0.0385(18) Uani 1 1 d U
O80 O 0.3075(5) 0.1056(5) 0.8519(3) 0.0398(18) Uani 1 1 d U
O81 O 0.3152(7) 0.1232(7) 0.4974(4) 0.067(3) Uani 1 1 d U
O82 O 0.2219(6) 0.1247(6) 0.5931(4) 0.057(2) Uani 1 1 d U
O83 O 0.1207(6) 0.1286(6) 0.6880(4) 0.052(2) Uani 1 1 d U
O84 O 0.0195(6) 0.1333(6) 0.7802(4) 0.053(2) Uani 1 1 d U
O85 O 0.4334(6) 0.1672(6) 0.5383(4) 0.052(2) Uani 1 1 d U
O86 O 0.3239(5) 0.1703(5) 0.6456(3) 0.0390(18) Uani 1 1 d U
O87 O 0.2135(5) 0.1728(4) 0.7524(3) 0.0352(17) Uani 1 1 d U
O88 O 0.0986(6) 0.1776(5) 0.8585(3) 0.0421(19) Uani 1 1 d U
O89 O 0.2620(6) 0.2535(5) 0.5610(3) 0.046(2) Uani 1 1 d U
O90 O 0.1614(5) 0.2538(5) 0.6589(3) 0.0397(18) Uani 1 1 d U
O91 O 0.0615(5) 0.2585(5) 0.7570(3) 0.0396(18) Uani 1 1 d U
O92 O 0.3633(5) 0.2989(4) 0.6269(3) 0.0353(17) Uani 1 1 d U
O93 O 0.2587(4) 0.2905(4) 0.7155(3) 0.0278(15) Uani 1 1 d U
O94 O 0.1699(5) 0.3023(4) 0.8162(3) 0.0300(15) Uani 1 1 d U
O95 O 0.1890(5) 0.3820(5) 0.6217(3) 0.0370(17) Uani 1 1 d U
O96 O 0.0869(5) 0.3848(4) 0.7201(3) 0.0337(16) Uani 1 1 d U
O97 O -0.0875(5) 0.5332(6) 0.6650(3) 0.050(2) Uani 1 1 d U
O98 O 0.0195(6) 0.3945(6) 0.6165(4) 0.061(3) Uani 1 1 d U
O99 O 0.0139(6) 0.5328(6) 0.5616(4) 0.052(2) Uani 1 1 d U
O100 O 0.0192(5) 0.6254(5) 0.6577(3) 0.0418(19) Uani 1 1 d U
O101 O 0.4384(6) 0.6673(5) 0.7983(3) 0.046(2) Uani 1 1 d U
O102 O 0.4996(5) 0.5455(5) 0.8827(3) 0.044(2) Uani 1 1 d U
O103 O 0.3373(5) 0.6598(5) 0.9036(3) 0.0441(19) Uani 1 1 d U
O104 O 0.2551(5) 0.7005(4) 0.7897(3) 0.0376(17) Uani 1 1 d U
O105 O 0.1239(5) 0.2818(5) 0.9220(3) 0.0405(18) Uani 1 1 d U
O106 O 0.0922(5) 0.4162(4) 0.9672(3) 0.0347(17) Uani 1 1 d U
O107 O 0.2516(6) 0.3086(6) 0.9889(3) 0.055(2) Uani 1 1 d U
O108 O 0.3113(5) 0.2347(4) 0.8837(3) 0.0318(16) Uani 1 1 d U
O109 O 0.6199(5) 0.3060(5) 0.6264(3) 0.0434(19) Uani 1 1 d U
O110 O 0.5092(5) 0.4150(5) 0.5531(3) 0.0400(18) Uani 1 1 d U
O111 O 0.4916(5) 0.2807(5) 0.5545(3) 0.046(2) Uani 1 1 d U
O112 O 0.5160(5) 0.2322(4) 0.6796(3) 0.0395(18) Uani 1 1 d U
O113 O 0.1800(4) 0.4870(4) 0.7121(3) 0.0291(15) Uani 1 1 d U
O114 O 0.2963(4) 0.5226(4) 0.7776(3) 0.0262(14) Uani 1 1 d U
O115 O 0.2598(4) 0.3925(4) 0.8103(3) 0.0292(15) Uani 1 1 d U
O116 O 0.3613(4) 0.3917(4) 0.7099(3) 0.0278(15) Uani 1 1 d U
O117 O 0.4117(6) 0.2370(5) 0.7817(3) 0.048(2) Uani 1 1 d U
O156 O 0.7766(16) 0.0224(14) 0.6799(9) 0.176(9) Uani 1 1 d U
O118 O 0.9193(7) 0.4772(6) 0.9572(4) 0.062(3) Uani 1 1 d U
O119 O 0.1382(5) 0.6602(5) 0.7237(4) 0.047(2) Uani 1 1 d U
O152 O 0.4081(16) 0.5440(10) 0.0022(7) 0.156(7) Uani 1 1 d U
O120 O 0.5774(7) 0.5237(7) 0.5444(4) 0.072(3) Uani 1 1 d U
O160 O 0.6620(17) -0.0333(16) 0.7303(11) 0.204(10) Uani 1 1 d U
O121 O 0.6851(7) 0.1408(6) 0.6025(4) 0.071(3) Uani 1 1 d U
O122 O 0.0764(7) 0.8495(7) 0.1121(5) 0.076(3) Uani 1 1 d U
O123 O 0.3194(10) 0.9558(8) 0.5537(5) 0.092(4) Uani 1 1 d U
O150 O 0.9599(14) 0.7856(13) 0.4341(10) 0.168(8) Uani 1 1 d U
O124 O 0.9914(7) 0.8777(7) 0.6877(5) 0.080(3) Uani 1 1 d U
O154 O 0.1215(14) 0.5879(14) 0.2757(10) 0.179(9) Uani 1 1 d U
O125 O 0.1754(9) 0.9079(7) 0.4710(6) 0.092(4) Uani 1 1 d U
O158 O 0.8088(16) 0.7778(16) 0.6106(10) 0.199(10) Uani 1 1 d U
O126 O 0.9540(9) 0.0081(8) 0.1303(6) 0.092(4) Uani 1 1 d U
O162 O 0.8779(19) 0.1821(17) 0.6364(12) 0.217(11) Uani 1 1 d U
O127 O 0.8913(9) 0.0345(7) 0.7594(6) 0.102(5) Uani 1 1 d U
O128 O 0.2814(9) 0.1374(8) 0.9985(6) 0.097(4) Uani 1 1 d U
O129 O 0.8283(8) 0.0819(8) 0.9500(6) 0.091(4) Uani 1 1 d U
O130 O 0.0077(10) 0.9826(8) 0.4310(6) 0.103(5) Uani 1 1 d U
O131 O 0.8318(10) 0.1135(8) 0.0593(7) 0.102(4) Uani 1 1 d U
O132 O 0.6091(10) 0.0580(9) 0.5534(6) 0.105(5) Uani 1 1 d U
O151 O 0.2864(18) 0.5574(16) 0.3086(12) 0.204(10) Uani 1 1 d U
O133 O 0.1931(10) 0.0568(8) 0.9397(6) 0.098(4) Uani 1 1 d U
O153 O 0.6514(15) 0.8175(14) 0.8862(10) 0.182(9) Uani 1 1 d U
O134 O 0.6777(11) 0.0850(9) 0.0859(6) 0.127(6) Uani 1 1 d U
O155 O 0.3735(14) 0.4114(13) 0.3070(9) 0.162(8) Uani 1 1 d U
O135 O 0.5393(12) 0.0283(9) 0.8126(7) 0.119(5) Uani 1 1 d U
O157 O 0.031(2) 0.0626(17) -0.0060(12) 0.226(12) Uani 1 1 d U
O136 O 0.0289(12) 0.0275(11) 0.6861(8) 0.133(6) Uani 1 1 d U
O159 O 0.4849(17) 0.1650(13) 0.2467(10) 0.183(9) Uani 1 1 d U
O137 O 0.8526(12) 0.0573(10) 0.2307(8) 0.127(6) Uani 1 1 d U
O161 O 0.1231(14) 0.2793(15) 0.4948(9) 0.174(8) Uani 1 1 d U
O138 O 0.5254(12) 0.8864(10) 0.5828(7) 0.126(6) Uani 1 1 d U
O163 O 0.6107(19) 0.5986(19) 0.8243(14) 0.236(12) Uani 1 1 d U
O139 O 0.7885(11) 0.4122(10) 0.8962(7) 0.121(5) Uani 1 1 d U
O140 O 0.3420(12) 0.0730(11) 0.3779(7) 0.129(6) Uani 1 1 d U
O141 O 0.6616(13) 0.1693(9) 0.1812(7) 0.130(6) Uani 1 1 d U
O142 O 0.6618(14) 0.1009(10) 0.2907(8) 0.138(6) Uani 1 1 d U
O143 O 0.9491(11) 0.3633(10) 0.8440(8) 0.123(5) Uani 1 1 d U
O144 O 0.7183(11) 0.5395(11) 0.9641(7) 0.132(6) Uani 1 1 d U
O145 O 0.8616(12) 0.9118(12) 0.6071(9) 0.146(7) Uani 1 1 d U
O146 O 0.8415(14) 0.5504(13) 0.5596(10) 0.174(8) Uani 1 1 d U
O147 O 0.2280(15) 0.0776(12) 0.0964(10) 0.190(9) Uani 1 1 d U
O148 O 0.1379(14) 0.0558(12) 0.5212(9) 0.161(8) Uani 1 1 d U
O149 O 0.6888(11) 0.6453(12) 0.5218(8) 0.142(6) Uani 1 1 d U

loop_
_atom_site_aniso_label
_atom_site_aniso_U_11
_atom_site_aniso_U_22
_atom_site_aniso_U_33
_atom_site_aniso_U_23
_atom_site_aniso_U_13
_atom_site_aniso_U_12
Tb1 0.0280(3) 0.0519(3) 0.0181(2) 0.0014(2) 0.00173(19) -0.0120(2)
Eu1 0.0280(3) 0.0519(3) 0.0181(2) 0.0014(2) 0.00173(19) -0.0120(2)
Tb2 0.0221(2) 0.0243(2) 0.0238(2) 0.00154(18) 0.00725(17) -0.00665(19)
Eu2 0.0221(2) 0.0243(2) 0.0238(2) 0.00154(18) 0.00725(17) -0.00665(19)
Tb3 0.0243(2) 0.0306(2) 0.0168(2) -0.00073(17) 0.00630(17) -0.0118(2)
Eu3 0.0243(2) 0.0306(2) 0.0168(2) -0.00073(17) 0.00630(17) -0.0118(2)
Tb4 0.0293(3) 0.0299(3) 0.0213(2) 0.00157(19) 0.01150(19) -0.0053(2)
Eu4 0.0293(3) 0.0299(3) 0.0213(2) 0.00157(19) 0.01150(19) -0.0053(2)
Mo1 0.0339(5) 0.0401(6) 0.0281(5) 0.0085(4) 0.0065(4) -0.0016(4)
Mo2 0.0439(6) 0.0272(5) 0.0291(5) 0.0054(4) 0.0104(4) -0.0028(4)
Mo3 0.0591(7) 0.0552(7) 0.0197(4) 0.0060(4) 0.0009(4) -0.0157(6)
Mo4 0.0351(5) 0.0338(5) 0.0239(4) 0.0083(4) 0.0138(4) -0.0011(4)
Mo5 0.0459(6) 0.0375(6) 0.0389(5) 0.0132(4) 0.0058(4) -0.0146(5)
Mo6 0.0317(5) 0.0368(5) 0.0201(4) 0.0035(4) 0.0093(3) -0.0041(4)
Mo7 0.0309(5) 0.0271(4) 0.0219(4) 0.0049(3) 0.0107(3) -0.0027(4)
Mo8 0.0373(5) 0.0284(5) 0.0401(5) 0.0090(4) 0.0206(4) 0.0044(4)
Mo9 0.0350(6) 0.0637(8) 0.0274(5) 0.0096(5) 0.0039(4) 0.0150(5)
Mo10 0.0296(5) 0.0317(5) 0.0336(5) -0.0059(4) 0.0116(4) -0.0076(4)
Mo11 0.0210(4) 0.0394(5) 0.0218(4) 0.0031(4) 0.0088(3) -0.0034(4)
Mo12 0.0194(5) 0.1038(11) 0.0455(6) -0.0167(7) 0.0051(4) -0.0125(6)
Mo13 0.0190(4) 0.0255(4) 0.0202(4) 0.0020(3) 0.0056(3) -0.0056(3)
Mo14 0.0214(4) 0.0422(5) 0.0189(4) 0.0019(3) 0.0046(3) -0.0108(4)
Mo15 0.0382(5) 0.0233(4) 0.0291(4) 0.0017(3) -0.0017(4) -0.0037(4)
Mo16 0.0459(6) 0.0290(5) 0.0296(5) -0.0014(4) 0.0042(4) 0.0058(4)
Mo17 0.0262(4) 0.0282(4) 0.0218(4) 0.0030(3) -0.0006(3) -0.0084(4)
Mo18 0.0213(4) 0.0306(5) 0.0267(4) 0.0015(3) 0.0026(3) -0.0029(4)
Mo19 0.0227(5) 0.0502(6) 0.0374(5) 0.0007(4) 0.0099(4) -0.0002(4)
Mo20 0.0196(4) 0.0226(4) 0.0201(4) 0.0020(3) 0.0045(3) -0.0046(3)
Mo21 0.0217(4) 0.0263(4) 0.0228(4) 0.0025(3) 0.0076(3) -0.0028(3)
Mo22 0.0531(6) 0.0392(6) 0.0390(5) -0.0127(4) 0.0169(5) -0.0199(5)
Mo23 0.0581(7) 0.0376(5) 0.0323(5) -0.0083(4) 0.0111(4) -0.0247(5)
Mo24 0.0619(7) 0.0683(8) 0.0278(5) -0.0166(5) 0.0169(5) -0.0329(6)
Mo25 0.0537(6) 0.0589(7) 0.0265(5) -0.0134(4) 0.0113(4) -0.0333(6)
Mo26 0.0551(6) 0.0550(7) 0.0304(5) -0.0117(4) 0.0134(4) -0.0362(6)
Mo27 0.0363(5) 0.0466(6) 0.0208(4) -0.0019(4) 0.0093(4) -0.0169(4)
Mo28 0.0327(5) 0.0440(5) 0.0186(4) -0.0034(4) 0.0059(3) -0.0202(4)
Mo29 0.0216(4) 0.0302(4) 0.0166(4) 0.0017(3) 0.0063(3) -0.0074(3)
O1 0.044(5) 0.046(5) 0.038(4) 0.015(4) 0.007(4) 0.001(4)
O2 0.067(6) 0.029(4) 0.041(4) 0.010(3) 0.011(4) -0.005(4)
O3 0.052(4) 0.046(4) 0.032(4) 0.012(3) 0.005(3) -0.012(4)
O4 0.040(4) 0.034(4) 0.028(3) 0.008(3) 0.012(3) -0.004(3)
O5 0.052(4) 0.033(4) 0.039(4) 0.006(3) 0.009(3) -0.012(3)
O6 0.036(4) 0.049(5) 0.040(4) 0.012(4) 0.004(3) -0.006(4)
O7 0.033(4) 0.033(4) 0.029(3) 0.007(3) 0.011(3) -0.003(3)
O8 0.064(5) 0.031(4) 0.028(4) 0.005(3) 0.008(4) -0.008(4)
O9 0.086(7) 0.068(6) 0.029(4) 0.007(4) -0.001(4) -0.023(5)
O10 0.048(4) 0.045(4) 0.030(4) 0.007(3) 0.011(3) -0.009(3)
O11 0.039(4) 0.036(4) 0.031(3) 0.007(3) 0.012(3) -0.006(3)
O12 0.064(6) 0.069(6) 0.053(5) 0.023(5) 0.000(4) -0.036(5)
O13 0.062(6) 0.066(6) 0.032(4) 0.009(4) -0.012(4) -0.018(5)
O14 0.031(4) 0.035(4) 0.023(3) 0.004(3) 0.008(3) -0.003(3)
O15 0.035(4) 0.029(4) 0.026(3) 0.008(3) 0.012(3) -0.003(3)
O16 0.063(6) 0.044(5) 0.048(5) 0.013(4) -0.003(4) -0.022(4)
O17 0.054(4) 0.046(4) 0.023(3) 0.002(3) 0.012(3) -0.012(4)
O18 0.030(4) 0.035(4) 0.025(3) 0.003(3) 0.011(3) -0.002(3)
O19 0.029(4) 0.038(4) 0.032(3) 0.009(3) 0.011(3) -0.006(3)
O20 0.039(4) 0.049(4) 0.018(3) 0.005(3) 0.006(3) -0.010(3)
O21 0.030(3) 0.034(4) 0.022(3) 0.001(3) 0.006(3) -0.007(3)
O22 0.026(3) 0.030(3) 0.030(3) 0.003(3) 0.011(3) -0.006(3)
O23 0.045(4) 0.040(4) 0.024(3) -0.004(3) 0.011(3) -0.013(3)
O24 0.026(3) 0.033(4) 0.024(3) 0.007(3) 0.008(3) -0.005(3)
O25 0.053(5) 0.037(5) 0.051(5) 0.015(4) 0.025(4) 0.007(4)
O26 0.052(6) 0.062(6) 0.049(5) 0.008(5) 0.006(4) 0.016(5)
O27 0.033(4) 0.029(4) 0.039(4) -0.002(3) 0.020(3) -0.006(3)
O28 0.031(4) 0.039(4) 0.028(3) 0.004(3) 0.009(3) 0.001(3)
O29 0.034(4) 0.078(6) 0.046(4) -0.004(4) 0.004(4) -0.001(4)
O30 0.052(5) 0.032(4) 0.060(5) 0.003(4) 0.035(4) -0.005(4)
O31 0.038(4) 0.040(4) 0.032(4) 0.009(3) 0.012(3) 0.005(3)
O32 0.052(6) 0.075(7) 0.035(5) 0.006(4) 0.005(4) 0.012(5)
O33 0.038(4) 0.043(5) 0.043(4) -0.016(4) 0.013(3) -0.009(4)
O34 0.028(3) 0.037(4) 0.024(3) 0.005(3) 0.009(3) -0.007(3)
O35 0.025(3) 0.062(5) 0.025(3) 0.002(3) 0.009(3) -0.014(3)
O36 0.034(5) 0.115(9) 0.078(7) -0.032(6) 0.010(5) -0.025(5)
O37 0.031(4) 0.034(4) 0.052(5) -0.012(4) 0.008(3) -0.014(3)
O38 0.021(3) 0.028(3) 0.025(3) 0.002(3) 0.009(3) -0.002(3)
O39 0.024(3) 0.049(4) 0.026(3) 0.004(3) 0.003(3) -0.003(3)
O40 0.031(5) 0.116(9) 0.051(5) -0.023(6) -0.006(4) -0.010(5)
O41 0.030(3) 0.025(3) 0.021(3) -0.003(2) 0.006(3) -0.007(3)
O42 0.025(3) 0.036(4) 0.021(3) 0.006(3) 0.005(2) -0.015(3)
O43 0.029(4) 0.063(5) 0.040(4) -0.004(4) 0.008(3) -0.022(4)
O44 0.027(3) 0.025(3) 0.023(3) 0.004(3) 0.006(3) -0.007(3)
O45 0.025(3) 0.036(4) 0.016(3) 0.006(3) 0.002(2) -0.009(3)
O46 0.023(3) 0.047(4) 0.029(3) 0.003(3) 0.000(3) -0.007(3)
O47 0.019(3) 0.030(3) 0.027(3) 0.001(3) 0.000(2) -0.007(3)
O48 0.028(3) 0.041(4) 0.028(3) -0.008(3) 0.007(3) -0.017(3)
O49 0.059(5) 0.030(4) 0.037(4) 0.004(3) 0.004(4) -0.007(4)
O50 0.072(6) 0.041(5) 0.042(5) 0.001(4) 0.008(4) 0.009(4)
O51 0.030(4) 0.032(4) 0.025(3) 0.003(3) -0.004(3) -0.003(3)
O52 0.032(4) 0.031(4) 0.029(3) 0.001(3) -0.002(3) 0.001(3)
O53 0.037(4) 0.049(4) 0.036(4) 0.001(3) 0.007(3) -0.001(3)
O54 0.049(5) 0.033(4) 0.036(4) 0.002(3) -0.001(3) -0.020(4)
O55 0.044(4) 0.027(4) 0.031(3) -0.003(3) 0.002(3) -0.007(3)
O56 0.057(5) 0.041(5) 0.033(4) -0.005(3) 0.007(4) -0.009(4)
O57 0.032(4) 0.040(4) 0.024(3) 0.000(3) -0.002(3) -0.012(3)
O58 0.029(4) 0.034(4) 0.031(3) -0.001(3) -0.001(3) -0.008(3)
O59 0.028(4) 0.054(5) 0.043(4) 0.001(3) 0.007(3) -0.015(3)
O60 0.024(4) 0.080(7) 0.052(5) 0.004(5) 0.014(4) -0.001(4)
O61 0.032(4) 0.033(4) 0.030(4) 0.006(3) 0.000(3) -0.015(3)
O62 0.025(3) 0.023(3) 0.023(3) 0.003(2) 0.000(2) -0.003(3)
O63 0.022(3) 0.026(3) 0.026(3) 0.003(3) 0.005(3) -0.001(3)
O64 0.036(4) 0.049(5) 0.041(4) 0.002(4) 0.009(4) 0.001(4)
O65 0.027(3) 0.028(3) 0.022(3) -0.001(3) -0.001(2) -0.009(3)
O66 0.019(3) 0.029(3) 0.027(3) 0.003(3) 0.008(2) -0.004(3)
O67 0.023(3) 0.038(4) 0.037(4) 0.004(3) 0.005(3) -0.010(3)
O68 0.028(3) 0.028(3) 0.017(3) -0.001(2) 0.003(2) -0.009(3)
O69 0.026(3) 0.028(3) 0.025(3) -0.001(3) 0.005(3) -0.010(3)
O70 0.035(4) 0.026(3) 0.023(3) 0.003(3) 0.010(3) -0.009(3)
O71 0.019(3) 0.026(3) 0.027(3) 0.002(3) 0.004(2) -0.005(3)
O72 0.025(3) 0.032(4) 0.027(3) 0.002(3) 0.010(3) -0.009(3)
O73 0.065(6) 0.046(5) 0.056(5) -0.009(4) 0.017(4) -0.023(5)
O74 0.079(6) 0.039(5) 0.050(5) -0.005(4) 0.012(4) -0.031(5)
O75 0.065(5) 0.054(5) 0.040(4) -0.014(4) 0.016(4) -0.028(4)
O76 0.053(4) 0.042(4) 0.039(4) -0.009(3) 0.007(3) -0.020(4)
O77 0.063(5) 0.047(4) 0.042(4) -0.013(3) 0.014(4) -0.034(4)
O78 0.052(5) 0.046(5) 0.046(5) -0.006(4) 0.009(4) -0.022(4)
O79 0.049(4) 0.036(4) 0.034(4) -0.005(3) 0.005(3) -0.022(3)
O80 0.052(5) 0.041(4) 0.032(4) -0.007(3) 0.006(3) -0.025(4)
O81 0.076(7) 0.094(8) 0.039(5) -0.022(5) 0.020(4) -0.043(6)
O82 0.066(5) 0.070(5) 0.040(4) -0.017(4) 0.010(4) -0.030(4)
O83 0.059(5) 0.063(5) 0.046(4) -0.015(4) 0.010(4) -0.035(4)
O84 0.067(6) 0.069(6) 0.044(5) -0.017(4) 0.017(4) -0.048(5)
O85 0.055(5) 0.061(6) 0.041(4) -0.012(4) 0.020(4) -0.026(5)
O86 0.044(4) 0.046(4) 0.030(3) -0.006(3) 0.007(3) -0.021(3)
O87 0.043(4) 0.038(4) 0.028(3) -0.003(3) 0.009(3) -0.021(3)
O88 0.061(5) 0.041(4) 0.031(4) -0.008(3) 0.011(4) -0.027(4)
O89 0.052(4) 0.062(5) 0.028(4) 0.001(3) 0.001(3) -0.027(4)
O90 0.038(4) 0.052(4) 0.029(3) -0.003(3) 0.005(3) -0.019(3)
O91 0.036(4) 0.055(4) 0.033(4) -0.008(3) 0.010(3) -0.025(3)
O92 0.040(4) 0.040(4) 0.024(3) -0.003(3) 0.012(3) -0.015(3)
O93 0.031(3) 0.036(4) 0.016(3) -0.003(3) 0.006(2) -0.014(3)
O94 0.032(3) 0.035(4) 0.025(3) -0.001(3) 0.009(3) -0.016(3)
O95 0.038(4) 0.046(4) 0.023(3) -0.001(3) 0.006(3) -0.014(3)
O96 0.029(3) 0.045(4) 0.029(3) 0.000(3) 0.003(3) -0.018(3)
O97 0.036(4) 0.070(5) 0.038(4) -0.005(4) 0.002(3) -0.017(4)
O98 0.060(5) 0.076(6) 0.048(4) -0.011(4) -0.005(4) -0.027(4)
O99 0.054(5) 0.061(5) 0.037(4) 0.002(4) -0.001(4) -0.019(4)
O100 0.035(4) 0.050(4) 0.030(3) 0.005(3) 0.006(3) -0.009(3)
O101 0.050(4) 0.054(5) 0.044(4) 0.002(3) 0.005(3) -0.033(4)
O102 0.039(4) 0.058(5) 0.038(4) -0.003(3) 0.003(3) -0.021(4)
O103 0.040(4) 0.052(4) 0.045(4) -0.015(3) 0.012(3) -0.023(4)
O104 0.038(4) 0.029(4) 0.036(4) 0.004(3) 0.011(3) -0.007(3)
O105 0.050(4) 0.051(4) 0.033(4) -0.010(3) 0.017(3) -0.034(4)
O106 0.038(4) 0.036(4) 0.030(3) -0.002(3) 0.016(3) -0.016(3)
O107 0.039(4) 0.085(6) 0.028(4) 0.001(4) 0.004(3) -0.015(4)
O108 0.031(3) 0.030(3) 0.034(3) -0.004(3) 0.007(3) -0.012(3)
O109 0.037(4) 0.058(5) 0.028(3) 0.001(3) 0.011(3) -0.014(3)
O110 0.041(4) 0.039(4) 0.032(4) -0.001(3) 0.016(3) -0.011(3)
O111 0.048(4) 0.058(5) 0.030(4) -0.007(3) 0.017(3) -0.021(4)
O112 0.046(4) 0.034(4) 0.031(3) 0.001(3) 0.012(3) -0.010(3)
O113 0.025(3) 0.040(4) 0.019(3) 0.003(3) 0.004(2) -0.011(3)
O114 0.022(3) 0.030(3) 0.022(3) 0.000(3) 0.008(2) -0.007(3)
O115 0.033(4) 0.031(3) 0.022(3) 0.002(3) 0.005(3) -0.012(3)
O116 0.029(3) 0.032(3) 0.021(3) 0.001(3) 0.007(3) -0.012(3)
O117 0.051(5) 0.053(5) 0.037(4) -0.004(4) 0.012(4) -0.019(4)
O156 0.193(15) 0.169(14) 0.151(13) -0.037(11) -0.007(11) -0.054(11)
O118 0.060(6) 0.067(6) 0.056(5) -0.002(5) 0.019(5) -0.024(5)
O119 0.042(5) 0.048(5) 0.044(5) 0.007(4) 0.005(4) -0.013(4)
O152 0.263(15) 0.108(11) 0.106(10) -0.012(9) -0.008(11) -0.082(11)
O120 0.059(6) 0.094(8) 0.039(5) -0.002(5) 0.016(4) -0.010(5)
O160 0.185(15) 0.214(16) 0.180(15) -0.045(12) -0.019(12) -0.041(12)
O121 0.079(7) 0.062(6) 0.061(6) -0.009(5) 0.018(5) -0.021(5)
O122 0.064(6) 0.090(8) 0.067(6) -0.006(6) 0.009(5) -0.027(6)
O123 0.129(10) 0.082(8) 0.073(7) 0.000(6) 0.011(7) -0.053(7)
O150 0.150(13) 0.175(14) 0.163(13) -0.018(11) -0.008(11) -0.051(11)
O124 0.065(6) 0.081(7) 0.069(6) 0.006(6) 0.033(5) -0.009(6)
O154 0.151(13) 0.203(15) 0.208(15) 0.050(12) 0.006(11) -0.108(12)
O125 0.093(8) 0.066(7) 0.089(8) 0.028(6) 0.016(6) -0.013(6)
O158 0.177(15) 0.225(16) 0.161(14) -0.032(12) -0.032(12) -0.041(12)
O126 0.095(8) 0.074(8) 0.088(8) 0.007(6) -0.005(7) -0.017(7)
O162 0.211(16) 0.203(16) 0.208(16) 0.010(13) 0.028(13) -0.065(13)
O127 0.098(9) 0.071(8) 0.109(9) 0.010(7) 0.051(7) -0.014(6)
O128 0.104(9) 0.084(8) 0.097(8) 0.010(7) 0.014(7) -0.039(7)
O129 0.064(7) 0.082(8) 0.111(9) 0.031(7) -0.017(6) -0.018(6)
O130 0.116(10) 0.080(8) 0.084(8) -0.010(7) -0.028(7) -0.009(7)
O131 0.104(9) 0.072(8) 0.131(10) 0.017(7) -0.013(8) -0.041(7)
O132 0.104(9) 0.118(10) 0.084(8) -0.031(7) 0.025(7) -0.034(8)
O151 0.218(16) 0.184(15) 0.216(16) -0.012(12) 0.014(13) -0.090(13)
O133 0.111(9) 0.073(8) 0.090(8) 0.005(6) -0.019(7) -0.019(7)
O153 0.167(14) 0.168(14) 0.181(14) -0.004(11) 0.058(11) -0.046(11)
O134 0.134(11) 0.104(10) 0.077(8) -0.002(7) -0.019(8) 0.018(8)
O155 0.152(13) 0.153(13) 0.151(13) -0.007(11) -0.005(11) -0.034(10)
O135 0.152(12) 0.101(9) 0.122(10) -0.036(8) -0.002(9) -0.065(9)
O157 0.245(18) 0.202(17) 0.203(16) -0.001(13) 0.034(13) -0.069(13)
O136 0.149(12) 0.144(12) 0.133(11) -0.056(9) 0.038(9) -0.083(10)
O159 0.223(16) 0.149(13) 0.190(15) 0.019(11) 0.020(12) -0.095(12)
O137 0.132(11) 0.110(10) 0.135(11) -0.013(9) 0.028(9) -0.048(9)
O161 0.141(13) 0.216(15) 0.152(13) 0.006(12) -0.015(10) -0.063(11)
O138 0.139(11) 0.116(11) 0.119(10) -0.031(9) 0.018(9) -0.048(9)
O163 0.205(17) 0.266(19) 0.269(19) -0.009(14) -0.031(13) -0.126(14)
O139 0.126(10) 0.123(11) 0.129(11) -0.024(9) 0.031(9) -0.068(9)
O140 0.136(11) 0.140(12) 0.105(10) -0.034(9) 0.010(9) -0.046(9)
O141 0.196(13) 0.074(8) 0.122(10) 0.001(8) -0.020(10) -0.058(9)
O142 0.195(14) 0.104(10) 0.130(11) -0.018(9) -0.027(10) -0.072(10)
O143 0.112(10) 0.105(10) 0.147(11) -0.023(9) 0.008(9) -0.037(8)
O144 0.121(11) 0.136(12) 0.112(10) -0.040(9) -0.004(9) -0.019(9)
O145 0.119(11) 0.142(12) 0.155(12) -0.002(10) 0.013(10) -0.034(9)
O146 0.169(14) 0.160(13) 0.194(14) -0.062(11) -0.053(11) -0.056(11)
O147 0.189(14) 0.139(13) 0.169(13) 0.039(10) 0.082(11) -0.012(10)
O148 0.160(13) 0.151(13) 0.177(13) -0.040(10) -0.058(10) -0.059(10)
O149 0.111(10) 0.169(13) 0.124(11) 0.049(10) -0.003(9) -0.045(9)

loop_
_atom_type_symbol
_atom_type_description
_atom_type_scat_dispersion_real
_atom_type_scat_dispersion_imag
_atom_type_scat_source
Mo Mo -1.6832 0.6857 'International Tables Vol C Tables 4.2.6.8 and 6.1.1.4'
O O 0.0106 0.0060 'International Tables Vol C Tables 4.2.6.8 and 6.1.1.4'
Tb Tb -0.1723 4.1537 'International Tables Vol C Tables 4.2.6.8 and 6.1.1.4'

loop_
_exptl_crystal_face_index_h
_exptl_crystal_face_index_k
_exptl_crystal_face_index_l
_exptl_crystal_face_perp_dist
-1 0 33 0.0618
1 0 -33 0.0618
20 13 20 0.0771
-20 -13 -20 0.0771
-23 -14 8 0.0921
0 24 -8 0.0262
16 24 12 0.0555
-3 -26 4 0.0515
13 -5 -25 0.1000

loop_
_geom_angle_atom_site_label_1
_geom_angle_atom_site_label_2
_geom_angle_atom_site_label_3
_geom_angle
O113 Tb1 O96 79.0(2)
O113 Tb1 O100 84.0(3)
O96 Tb1 O100 138.5(2)
O113 Tb1 O95 78.5(2)
O96 Tb1 O95 73.3(2)
O100 Tb1 O95 139.2(3)
O113 Tb1 O99 138.7(3)
O96 Tb1 O99 136.7(3)
O100 Tb1 O99 77.8(3)
O95 Tb1 O99 91.7(3)
O113 Tb1 O20 70.6(2)
O96 Tb1 O20 135.6(3)
O100 Tb1 O20 69.9(3)
O95 Tb1 O20 69.6(3)
O99 Tb1 O20 68.4(3)
O113 Tb1 O97 136.9(2)
O96 Tb1 O97 89.8(3)
O100 Tb1 O97 77.3(3)
O95 Tb1 O97 137.8(3)
O99 Tb1 O97 74.3(3)
O20 Tb1 O97 134.3(3)
O113 Tb1 O46 70.0(2)
O96 Tb1 O46 70.4(3)
O100 Tb1 O46 68.2(3)
O95 Tb1 O46 135.5(2)
O99 Tb1 O46 132.7(3)
O20 Tb1 O46 124.3(3)
O97 Tb1 O46 67.0(3)
O113 Tb1 O98 138.0(3)
O96 Tb1 O98 67.0(3)
O100 Tb1 O98 137.9(3)
O95 Tb1 O98 69.0(3)
O99 Tb1 O98 69.6(3)
O20 Tb1 O98 118.5(3)
O97 Tb1 O98 68.9(3)
O46 Tb1 O98 117.1(3)
O113 Eu1 O96 79.0(2)
O113 Eu1 O100 84.0(3)
O96 Eu1 O100 138.5(2)
O113 Eu1 O95 78.5(2)
O96 Eu1 O95 73.3(2)
O100 Eu1 O95 139.2(3)
O113 Eu1 O99 138.7(3)
O96 Eu1 O99 136.7(3)
O100 Eu1 O99 77.8(3)
O95 Eu1 O99 91.7(3)
O113 Eu1 O20 70.6(2)
O96 Eu1 O20 135.6(3)
O100 Eu1 O20 69.9(3)
O95 Eu1 O20 69.6(3)
O99 Eu1 O20 68.4(3)
O113 Eu1 O97 136.9(2)
O96 Eu1 O97 89.8(3)
O100 Eu1 O97 77.3(3)
O95 Eu1 O97 137.8(3)
O99 Eu1 O97 74.3(3)
O20 Eu1 O97 134.3(3)
O113 Eu1 O46 70.0(2)
O96 Eu1 O46 70.4(3)
O100 Eu1 O46 68.2(3)
O95 Eu1 O46 135.5(2)
O99 Eu1 O46 132.7(3)
O20 Eu1 O46 124.3(3)
O97 Eu1 O46 67.0(3)
O113 Eu1 O98 138.0(3)
O96 Eu1 O98 67.0(3)
O100 Eu1 O98 137.9(3)
O95 Eu1 O98 69.0(3)
O99 Eu1 O98 69.6(3)
O20 Eu1 O98 118.5(3)
O97 Eu1 O98 68.9(3)
O46 Eu1 O98 117.1(3)
O114 Tb2 O71 78.4(2)
O114 Tb2 O72 78.5(2)
O71 Tb2 O72 73.6(2)
O114 Tb2 O104 86.0(3)
O71 Tb2 O104 138.9(2)
O72 Tb2 O104 139.9(2)
O114 Tb2 O103 135.7(2)
O71 Tb2 O103 87.7(3)
O72 Tb2 O103 137.2(3)
O104 Tb2 O103 77.4(3)
O114 Tb2 O22 70.5(2)
O71 Tb2 O22 137.0(2)
O72 Tb2 O22 71.7(2)
O104 Tb2 O22 68.2(2)
O103 Tb2 O22 135.2(3)
O114 Tb2 O44 69.8(2)
O71 Tb2 O44 70.4(2)
O72 Tb2 O44 135.7(2)
O104 Tb2 O44 68.6(2)
O103 Tb2 O44 65.9(2)
O22 Tb2 O44 122.1(2)
O114 Tb2 O101 137.6(3)
O71 Tb2 O101 138.6(3)
O72 Tb2 O101 92.1(3)
O104 Tb2 O101 75.0(3)
O103 Tb2 O101 76.9(3)
O22 Tb2 O101 67.3(3)
O44 Tb2 O101 132.1(3)
O114 Tb2 O102 138.4(3)
O71 Tb2 O102 68.8(3)
O72 Tb2 O102 68.5(3)
O104 Tb2 O102 135.6(3)
O103 Tb2 O102 68.9(3)
O22 Tb2 O102 118.9(2)
O44 Tb2 O102 118.8(2)
O101 Tb2 O102 69.9(3)
O114 Eu2 O71 78.4(2)
O114 Eu2 O72 78.5(2)
O71 Eu2 O72 73.6(2)
O114 Eu2 O104 86.0(3)
O71 Eu2 O104 138.9(2)
O72 Eu2 O104 139.9(2)
O114 Eu2 O103 135.7(2)
O71 Eu2 O103 87.7(3)
O72 Eu2 O103 137.2(3)
O104 Eu2 O103 77.4(3)
O114 Eu2 O22 70.5(2)
O71 Eu2 O22 137.0(2)
O72 Eu2 O22 71.7(2)
O104 Eu2 O22 68.2(2)
O103 Eu2 O22 135.2(3)
O114 Eu2 O44 69.8(2)
O71 Eu2 O44 70.4(2)
O72 Eu2 O44 135.7(2)
O104 Eu2 O44 68.6(2)
O103 Eu2 O44 65.9(2)
O22 Eu2 O44 122.1(2)
O114 Eu2 O101 137.6(3)
O71 Eu2 O101 138.6(3)
O72 Eu2 O101 92.1(3)
O104 Eu2 O101 75.0(3)
O103 Eu2 O101 76.9(3)
O22 Eu2 O101 67.3(3)
O44 Eu2 O101 132.1(3)
O114 Eu2 O102 138.4(3)
O71 Eu2 O102 68.8(3)
O72 Eu2 O102 68.5(3)
O104 Eu2 O102 135.6(3)
O103 Eu2 O102 68.9(3)
O22 Eu2 O102 118.9(2)
O44 Eu2 O102 118.8(2)
O101 Eu2 O102 69.9(3)
O115 Tb3 O48 79.2(2)
O115 Tb3 O47 78.5(2)
O48 Tb3 O47 75.3(2)
O115 Tb3 O108 83.9(2)
O48 Tb3 O108 138.8(2)
O47 Tb3 O108 137.2(2)
O115 Tb3 O106 142.5(2)
O48 Tb3 O106 72.6(2)
O47 Tb3 O106 70.9(2)
O108 Tb3 O106 133.6(2)
O115 Tb3 O107 136.3(3)
O48 Tb3 O107 140.3(3)
O47 Tb3 O107 93.0(3)
O108 Tb3 O107 73.7(3)
O106 Tb3 O107 67.8(3)
O115 Tb3 O105 135.8(2)
O48 Tb3 O105 88.0(3)
O47 Tb3 O105 138.5(2)
O108 Tb3 O105 78.5(3)
O106 Tb3 O105 68.0(2)
O107 Tb3 O105 76.0(3)
O115 Tb3 O94 69.9(2)
O48 Tb3 O94 70.0(2)
O47 Tb3 O94 136.4(2)
O108 Tb3 O94 68.9(2)
O106 Tb3 O94 120.3(2)
O107 Tb3 O94 130.7(3)
O105 Tb3 O94 66.0(2)
O115 Tb3 O68 69.7(2)
O48 Tb3 O68 136.2(2)
O47 Tb3 O68 69.0(2)
O108 Tb3 O68 68.3(2)
O106 Tb3 O68 116.4(2)
O107 Tb3 O68 67.3(3)
O105 Tb3 O68 135.8(3)
O94 Tb3 O68 123.0(2)
O115 Eu3 O48 79.2(2)
O115 Eu3 O47 78.5(2)
O48 Eu3 O47 75.3(2)
O115 Eu3 O108 83.9(2)
O48 Eu3 O108 138.8(2)
O47 Eu3 O108 137.2(2)
O115 Eu3 O106 142.5(2)
O48 Eu3 O106 72.6(2)
O47 Eu3 O106 70.9(2)
O108 Eu3 O106 133.6(2)
O115 Eu3 O107 136.3(3)
O48 Eu3 O107 140.3(3)
O47 Eu3 O107 93.0(3)
O108 Eu3 O107 73.7(3)
O106 Eu3 O107 67.8(3)
O115 Eu3 O105 135.8(2)
O48 Eu3 O105 88.0(3)
O47 Eu3 O105 138.5(2)
O108 Eu3 O105 78.5(3)
O106 Eu3 O105 68.0(2)
O107 Eu3 O105 76.0(3)
O115 Eu3 O94 69.9(2)
O48 Eu3 O94 70.0(2)
O47 Eu3 O94 136.4(2)
O108 Eu3 O94 68.9(2)
O106 Eu3 O94 120.3(2)
O107 Eu3 O94 130.7(3)
O105 Eu3 O94 66.0(2)
O115 Eu3 O68 69.7(2)
O48 Eu3 O68 136.2(2)
O47 Eu3 O68 69.0(2)
O108 Eu3 O68 68.3(2)
O106 Eu3 O68 116.4(2)
O107 Eu3 O68 67.3(3)
O105 Eu3 O68 135.8(3)
O94 Eu3 O68 123.0(2)
O116 Tb4 O23 78.6(2)
O116 Tb4 O24 77.7(2)
O23 Tb4 O24 74.2(3)
O116 Tb4 O112 85.0(2)
O23 Tb4 O112 138.4(3)
O24 Tb4 O112 138.8(3)
O116 Tb4 O110 141.5(2)
O23 Tb4 O110 72.6(3)
O24 Tb4 O110 70.3(2)
O112 Tb4 O110 133.4(3)
O116 Tb4 O111 135.5(3)
O23 Tb4 O111 87.4(3)
O24 Tb4 O111 138.3(3)
O112 Tb4 O111 78.1(3)
O110 Tb4 O111 68.6(3)
O116 Tb4 O92 69.6(2)
O23 Tb4 O92 70.7(3)
O24 Tb4 O92 135.6(2)
O112 Tb4 O92 67.7(3)
O110 Tb4 O92 121.6(3)
O111 Tb4 O92 65.9(3)
O116 Tb4 O70 70.5(2)
O23 Tb4 O70 136.9(2)
O24 Tb4 O70 70.4(2)
O112 Tb4 O70 68.6(3)
O110 Tb4 O70 115.9(3)
O111 Tb4 O70 135.7(3)
O92 Tb4 O70 122.1(2)
O116 Tb4 O109 135.8(2)
O23 Tb4 O109 141.1(3)
O24 Tb4 O109 93.7(3)
O112 Tb4 O109 73.4(3)
O110 Tb4 O109 68.5(3)
O111 Tb4 O109 77.5(3)
O92 Tb4 O109 130.7(3)
O70 Tb4 O109 65.8(2)
O116 Eu4 O23 78.6(2)
O116 Eu4 O24 77.7(2)
O23 Eu4 O24 74.2(3)
O116 Eu4 O112 85.0(2)
O23 Eu4 O112 138.4(3)
O24 Eu4 O112 138.8(3)
O116 Eu4 O110 141.5(2)
O23 Eu4 O110 72.6(3)
O24 Eu4 O110 70.3(2)
O112 Eu4 O110 133.4(3)
O116 Eu4 O111 135.5(3)
O23 Eu4 O111 87.4(3)
O24 Eu4 O111 138.3(3)
O112 Eu4 O111 78.1(3)
O110 Eu4 O111 68.6(3)
O116 Eu4 O92 69.6(2)
O23 Eu4 O92 70.7(3)
O24 Eu4 O92 135.6(2)
O112 Eu4 O92 67.7(3)
O110 Eu4 O92 121.6(3)
O111 Eu4 O92 65.9(3)
O116 Eu4 O70 70.5(2)
O23 Eu4 O70 136.9(2)
O24 Eu4 O70 70.4(2)
O112 Eu4 O70 68.6(3)
O110 Eu4 O70 115.9(3)
O111 Eu4 O70 135.7(3)
O92 Eu4 O70 122.1(2)
O116 Eu4 O109 135.8(2)
O23 Eu4 O109 141.1(3)
O24 Eu4 O109 93.7(3)
O112 Eu4 O109 73.4(3)
O110 Eu4 O109 68.5(3)
O111 Eu4 O109 77.5(3)
O92 Eu4 O109 130.7(3)
O70 Eu4 O109 65.8(2)
O1 Mo1 O6 105.1(4)
O1 Mo1 O7 99.1(4)
O6 Mo1 O7 97.1(4)
O1 Mo1 O3 94.9(4)
O6 Mo1 O3 99.4(4)
O7 Mo1 O3 154.7(3)
O1 Mo1 O14 159.1(3)
O6 Mo1 O14 93.8(4)
O7 Mo1 O14 87.2(3)
O3 Mo1 O14 72.7(3)
O1 Mo1 O4 90.4(4)
O6 Mo1 O4 163.3(3)
O7 Mo1 O4 73.7(3)
O3 Mo1 O4 85.3(3)
O14 Mo1 O4 72.2(3)
O1 Mo1 Mo3 128.6(3)
O6 Mo1 Mo3 87.8(3)
O7 Mo1 Mo3 129.0(2)
O3 Mo1 Mo3 33.7(2)
O14 Mo1 Mo3 41.76(19)
O4 Mo1 Mo3 87.5(2)
O2 Mo2 O8 104.3(4)
O2 Mo2 O7 100.2(4)
O8 Mo2 O7 95.4(4)
O2 Mo2 O5 93.5(4)
O8 Mo2 O5 99.2(4)
O7 Mo2 O5 156.9(3)
O2 Mo2 O15 159.7(3)
O8 Mo2 O15 93.1(3)
O7 Mo2 O15 88.3(3)
O5 Mo2 O15 73.1(3)
O2 Mo2 O4 91.9(4)
O8 Mo2 O4 162.2(3)
O7 Mo2 O4 74.1(3)
O5 Mo2 O4 87.1(3)
O15 Mo2 O4 72.7(3)
O9 Mo3 O13 105.0(5)
O9 Mo3 O3 102.2(4)
O13 Mo3 O3 98.5(4)
O9 Mo3 O17 101.3(4)
O13 Mo3 O17 97.6(4)
O3 Mo3 O17 146.8(4)
O9 Mo3 O14 150.5(4)
O13 Mo3 O14 104.4(3)
O3 Mo3 O14 74.4(3)
O17 Mo3 O14 73.6(3)
O9 Mo3 O10 80.1(4)
O13 Mo3 O10 174.9(3)
O3 Mo3 O10 80.0(3)
O17 Mo3 O10 81.4(3)
O14 Mo3 O10 70.5(3)
O9 Mo3 Mo6 136.0(4)
O13 Mo3 Mo6 92.2(3)
O3 Mo3 Mo6 115.1(2)
O17 Mo3 Mo6 35.4(2)
O14 Mo3 Mo6 41.2(2)
O10 Mo3 Mo6 84.05(19)
O9 Mo3 Mo1 136.7(4)
O13 Mo3 Mo1 93.0(3)
O3 Mo3 Mo1 35.3(2)
O17 Mo3 Mo1 115.2(2)
O14 Mo3 Mo1 41.96(19)
O10 Mo3 Mo1 83.0(2)
Mo6 Mo3 Mo1 80.68(3)
O11 Mo4 O10 106.0(4)
O11 Mo4 O18 102.6(3)
O10 Mo4 O18 101.8(4)
O11 Mo4 O4 100.0(4)
O10 Mo4 O4 100.3(4)
O18 Mo4 O4 142.5(3)
O11 Mo4 O15 82.3(3)
O10 Mo4 O15 171.6(3)
O18 Mo4 O15 76.9(3)
O4 Mo4 O15 76.8(3)
O11 Mo4 O14 171.3(3)
O10 Mo4 O14 82.5(3)
O18 Mo4 O14 77.0(3)
O4 Mo4 O14 76.2(3)
O15 Mo4 O14 89.2(3)
O16 Mo5 O12 106.0(5)
O16 Mo5 O5 97.3(4)
O12 Mo5 O5 103.1(4)
O16 Mo5 O19 95.9(4)
O12 Mo5 O19 100.8(4)
O5 Mo5 O19 148.3(4)
O16 Mo5 O15 103.6(4)
O12 Mo5 O15 150.4(4)
O5 Mo5 O15 74.9(3)
O19 Mo5 O15 74.0(3)
O16 Mo5 O11 174.2(4)
O12 Mo5 O11 79.9(4)
O5 Mo5 O11 81.6(3)
O19 Mo5 O11 82.4(3)
O15 Mo5 O11 70.6(3)
O16 Mo5 Mo7 91.1(3)
O12 Mo5 Mo7 135.2(4)
O5 Mo5 Mo7 115.7(3)
O19 Mo5 Mo7 35.3(2)
O15 Mo5 Mo7 41.35(19)
O11 Mo5 Mo7 84.26(19)
O20 Mo6 O23 106.2(4)
O20 Mo6 O21 98.6(3)
O23 Mo6 O21 96.8(3)
O20 Mo6 O17 100.2(4)
O23 Mo6 O17 94.7(3)
O21 Mo6 O17 154.3(3)
O20 Mo6 O14 93.2(3)
O23 Mo6 O14 159.2(3)
O21 Mo6 O14 87.6(3)
O17 Mo6 O14 74.0(3)
O20 Mo6 O18 163.6(3)
O23 Mo6 O18 89.2(3)
O21 Mo6 O18 73.4(3)
O17 Mo6 O18 83.9(3)
O14 Mo6 O18 72.5(3)
O20 Mo6 Mo3 87.5(2)
O23 Mo6 Mo3 129.4(2)
O21 Mo6 Mo3 129.8(2)
O17 Mo6 Mo3 34.7(2)
O14 Mo6 Mo3 42.2(2)
O18 Mo6 Mo3 87.07(19)
O22 Mo7 O24 105.0(3)
O22 Mo7 O21 98.2(3)
O24 Mo7 O21 96.7(3)
O22 Mo7 O19 99.0(3)
O24 Mo7 O19 96.0(3)
O21 Mo7 O19 155.2(3)
O22 Mo7 O15 92.9(3)
O24 Mo7 O15 160.9(3)
O21 Mo7 O15 86.9(3)
O19 Mo7 O15 74.5(3)
O22 Mo7 O18 163.5(3)
O24 Mo7 O18 90.6(3)
O21 Mo7 O18 74.3(3)
O19 Mo7 O18 84.4(3)
O15 Mo7 O18 72.3(3)
O22 Mo7 Mo5 87.0(2)
O24 Mo7 Mo5 131.2(2)
O21 Mo7 Mo5 128.9(2)
O19 Mo7 Mo5 35.2(2)
O15 Mo7 Mo5 42.0(2)
O18 Mo7 Mo5 86.7(2)
O30 Mo8 O25 104.5(4)
O30 Mo8 O31 97.8(4)
O25 Mo8 O31 100.9(4)
O30 Mo8 O27 99.8(4)
O25 Mo8 O27 92.2(4)
O31 Mo8 O27 154.8(3)
O30 Mo8 O38 94.3(3)
O25 Mo8 O38 158.3(3)
O31 Mo8 O38 87.0(3)
O27 Mo8 O38 73.7(3)
O30 Mo8 O28 163.4(3)
O25 Mo8 O28 91.2(4)
O31 Mo8 O28 73.4(3)
O27 Mo8 O28 84.9(3)
O38 Mo8 O28 71.6(3)
O30 Mo8 Mo10 88.1(3)
O25 Mo8 Mo10 126.0(3)
O31 Mo8 Mo10 129.7(2)
O27 Mo8 Mo10 33.9(2)
O38 Mo8 Mo10 42.64(19)
O28 Mo8 Mo10 87.14(19)
O26 Mo9 O32 105.5(5)
O26 Mo9 O31 99.4(5)
O32 Mo9 O31 95.5(4)
O26 Mo9 O29 94.9(5)
O32 Mo9 O29 100.1(5)
O31 Mo9 O29 155.1(4)
O26 Mo9 O39 159.9(4)
O32 Mo9 O39 92.4(4)
O31 Mo9 O39 87.4(3)
O29 Mo9 O39 72.8(4)
O26 Mo9 O28 91.5(4)
O32 Mo9 O28 161.5(4)
O31 Mo9 O28 74.2(3)
O29 Mo9 O28 85.2(3)
O39 Mo9 O28 72.1(3)
O26 Mo9 Mo12 128.6(4)
O32 Mo9 Mo12 87.7(4)
O31 Mo9 Mo12 129.0(2)
O29 Mo9 Mo12 33.8(3)
O39 Mo9 Mo12 41.6(2)
O28 Mo9 Mo12 87.2(2)
O33 Mo10 O37 105.5(4)
O33 Mo10 O27 102.8(4)
O37 Mo10 O27 98.6(4)
O33 Mo10 O41 101.7(3)
O37 Mo10 O41 96.7(3)
O27 Mo10 O41 146.4(3)
O33 Mo10 O38 151.8(3)
O37 Mo10 O38 102.8(3)
O27 Mo10 O38 73.3(3)
O41 Mo10 O38 74.2(3)
O33 Mo10 O34 81.3(3)
O37 Mo10 O34 173.2(3)
O27 Mo10 O34 80.1(3)
O41 Mo10 O34 81.2(3)
O38 Mo10 O34 70.4(2)
O33 Mo10 Mo13 136.2(3)
O37 Mo10 Mo13 91.0(2)
O27 Mo10 Mo13 114.6(2)
O41 Mo10 Mo13 35.20(19)
O38 Mo10 Mo13 41.73(18)
O34 Mo10 Mo13 83.52(18)
O33 Mo10 Mo8 137.0(3)
O37 Mo10 Mo8 92.1(3)
O27 Mo10 Mo8 34.8(2)
O41 Mo10 Mo8 115.10(19)
O38 Mo10 Mo8 41.31(18)
O34 Mo10 Mo8 83.06(17)
Mo13 Mo10 Mo8 80.71(3)
O35 Mo11 O34 106.3(3)
O35 Mo11 O42 101.9(4)
O34 Mo11 O42 102.3(3)
O35 Mo11 O28 100.0(4)
O34 Mo11 O28 100.6(3)
O42 Mo11 O28 142.2(3)
O35 Mo11 O38 170.4(3)
O34 Mo11 O38 83.1(3)
O42 Mo11 O38 77.3(3)
O28 Mo11 O38 76.1(3)
O35 Mo11 O39 82.3(3)
O34 Mo11 O39 171.3(3)
O42 Mo11 O39 76.8(3)
O28 Mo11 O39 76.0(3)
O38 Mo11 O39 88.2(3)
O40 Mo12 O36 105.7(5)
O40 Mo12 O29 98.3(5)
O36 Mo12 O29 101.6(5)
O40 Mo12 O43 97.6(5)
O36 Mo12 O43 101.5(5)
O29 Mo12 O43 147.2(4)
O40 Mo12 O39 104.4(4)
O36 Mo12 O39 150.0(4)
O29 Mo12 O39 74.3(4)
O43 Mo12 O39 74.0(3)
O40 Mo12 O35 174.7(4)
O36 Mo12 O35 79.6(4)
O29 Mo12 O35 79.8(4)
O43 Mo12 O35 81.8(3)
O39 Mo12 O35 70.4(3)
O40 Mo12 Mo14 92.3(3)
O36 Mo12 Mo14 136.2(4)
O29 Mo12 Mo14 115.2(3)
O43 Mo12 Mo14 35.6(2)
O39 Mo12 Mo14 41.3(2)
O35 Mo12 Mo14 84.19(18)
O40 Mo12 Mo9 93.1(5)
O36 Mo12 Mo9 135.8(4)
O29 Mo12 Mo9 35.2(3)
O43 Mo12 Mo9 115.5(2)
O39 Mo12 Mo9 41.9(2)
O35 Mo12 Mo9 82.5(2)
Mo14 Mo12 Mo9 80.80(4)
O44 Mo13 O47 105.2(3)
O44 Mo13 O45 97.1(3)
O47 Mo13 O45 96.5(3)
O44 Mo13 O41 100.3(3)
O47 Mo13 O41 95.6(3)
O45 Mo13 O41 155.3(3)
O44 Mo13 O38 92.9(3)
O47 Mo13 O38 161.0(3)
O45 Mo13 O38 86.5(3)
O41 Mo13 O38 75.4(3)
O44 Mo13 O42 163.0(3)
O47 Mo13 O42 90.4(3)
O45 Mo13 O42 73.9(3)
O41 Mo13 O42 84.6(3)
O38 Mo13 O42 72.4(3)
O44 Mo13 Mo10 87.7(2)
O47 Mo13 Mo10 130.7(2)
O45 Mo13 Mo10 129.5(2)
O41 Mo13 Mo10 35.1(2)
O38 Mo13 Mo10 43.02(19)
O42 Mo13 Mo10 87.20(18)
O46 Mo14 O48 105.5(3)
O46 Mo14 O45 98.7(3)
O48 Mo14 O45 98.0(3)
O46 Mo14 O43 99.9(3)
O48 Mo14 O43 93.5(4)
O45 Mo14 O43 154.6(3)
O46 Mo14 O39 94.0(3)
O48 Mo14 O39 158.5(3)
O45 Mo14 O39 87.7(3)
O43 Mo14 O39 73.9(3)
O46 Mo14 O42 164.0(3)
O48 Mo14 O42 89.7(3)
O45 Mo14 O42 73.7(2)
O43 Mo14 O42 83.9(3)
O39 Mo14 O42 71.9(3)
O46 Mo14 Mo12 87.8(2)
O48 Mo14 Mo12 128.1(2)
O45 Mo14 Mo12 129.8(2)
O43 Mo14 Mo12 34.7(3)
O39 Mo14 Mo12 42.2(2)
O42 Mo14 Mo12 86.62(18)
O49 Mo15 O54 105.3(4)
O49 Mo15 O55 100.1(3)
O54 Mo15 O55 95.4(4)
O49 Mo15 O51 94.9(4)
O54 Mo15 O51 100.1(3)
O55 Mo15 O51 154.7(3)
O49 Mo15 O62 159.4(4)
O54 Mo15 O62 93.2(3)
O55 Mo15 O62 86.8(3)
O51 Mo15 O62 72.6(3)
O49 Mo15 O52 91.1(4)
O54 Mo15 O52 162.2(3)
O55 Mo15 O52 74.5(3)
O51 Mo15 O52 85.1(3)
O62 Mo15 O52 71.9(3)
O49 Mo15 Mo17 128.7(3)
O54 Mo15 Mo17 87.3(3)
O55 Mo15 Mo17 128.5(2)
O51 Mo15 Mo17 33.9(2)
O62 Mo15 Mo17 41.75(17)
O52 Mo15 Mo17 87.74(19)
O50 Mo16 O56 104.4(4)
O50 Mo16 O55 99.0(4)
O56 Mo16 O55 96.7(4)
O50 Mo16 O53 94.5(5)
O56 Mo16 O53 100.3(4)
O55 Mo16 O53 154.9(3)
O50 Mo16 O63 160.2(4)
O56 Mo16 O63 93.0(3)
O55 Mo16 O63 88.0(3)
O53 Mo16 O63 72.9(3)
O50 Mo16 O52 92.1(4)
O56 Mo16 O52 162.2(3)
O55 Mo16 O52 73.9(3)
O53 Mo16 O52 84.7(3)
O63 Mo16 O52 72.0(3)
O50 Mo16 Mo19 128.5(4)
O56 Mo16 Mo19 87.3(3)
O55 Mo16 Mo19 129.8(2)
O53 Mo16 Mo19 34.1(2)
O63 Mo16 Mo19 41.82(18)
O52 Mo16 Mo19 87.5(2)
O61 Mo17 O57 104.3(3)
O61 Mo17 O51 98.7(3)
O57 Mo17 O51 101.0(3)
O61 Mo17 O65 97.9(3)
O57 Mo17 O65 102.5(3)
O51 Mo17 O65 146.8(3)
O61 Mo17 O62 104.5(3)
O57 Mo17 O62 151.2(3)
O51 Mo17 O62 73.9(3)
O65 Mo17 O62 74.1(3)
O61 Mo17 O58 174.4(3)
O57 Mo17 O58 81.3(3)
O51 Mo17 O58 80.1(3)
O65 Mo17 O58 80.7(3)
O62 Mo17 O58 69.9(2)
O61 Mo17 Mo20 92.4(2)
O57 Mo17 Mo20 137.4(3)
O51 Mo17 Mo20 115.0(2)
O65 Mo17 Mo20 35.59(19)
O62 Mo17 Mo20 41.45(18)
O58 Mo17 Mo20 83.19(17)
O61 Mo17 Mo15 92.5(2)
O57 Mo17 Mo15 135.4(3)
O51 Mo17 Mo15 34.9(2)
O65 Mo17 Mo15 115.88(19)
O62 Mo17 Mo15 42.21(18)
O58 Mo17 Mo15 83.29(17)
Mo20 Mo17 Mo15 81.14(3)
O58 Mo18 O59 106.2(4)
O58 Mo18 O66 100.8(3)
O59 Mo18 O66 101.5(4)
O58 Mo18 O52 101.7(3)
O59 Mo18 O52 101.1(4)
O66 Mo18 O52 141.9(3)
O58 Mo18 O62 82.6(3)
O59 Mo18 O62 171.1(3)
O66 Mo18 O62 77.5(3)
O52 Mo18 O62 75.5(3)
O58 Mo18 O63 170.4(3)
O59 Mo18 O63 83.3(3)
O66 Mo18 O63 77.0(3)
O52 Mo18 O63 75.7(3)
O62 Mo18 O63 87.9(2)
O60 Mo19 O64 106.2(4)
O60 Mo19 O53 101.5(4)
O64 Mo19 O53 99.6(4)
O60 Mo19 O67 101.7(4)
O64 Mo19 O67 96.7(4)
O53 Mo19 O67 146.6(3)
O60 Mo19 O63 148.5(4)
O64 Mo19 O63 105.3(4)
O53 Mo19 O63 74.3(3)
O67 Mo19 O63 73.4(3)
O60 Mo19 O59 78.5(4)
O64 Mo19 O59 175.2(3)
O53 Mo19 O59 80.4(3)
O67 Mo19 O59 81.1(3)
O63 Mo19 O59 70.0(3)
O60 Mo19 Mo21 135.7(3)
O64 Mo19 Mo21 92.2(3)
O53 Mo19 Mo21 115.0(3)
O67 Mo19 Mo21 35.1(2)
O63 Mo19 Mo21 41.14(18)
O59 Mo19 Mo21 83.45(18)
O60 Mo19 Mo16 135.8(3)
O64 Mo19 Mo16 93.6(3)
O53 Mo19 Mo16 35.3(3)
O67 Mo19 Mo16 115.0(2)
O63 Mo19 Mo16 42.12(18)
O59 Mo19 Mo16 83.5(2)
Mo21 Mo19 Mo16 80.60(3)
O68 Mo20 O71 105.8(3)
O68 Mo20 O69 98.1(3)
O71 Mo20 O69 97.5(3)
O68 Mo20 O65 99.4(3)
O71 Mo20 O65 95.0(3)
O69 Mo20 O65 154.9(3)
O68 Mo20 O62 93.9(3)
O71 Mo20 O62 159.0(3)
O69 Mo20 O62 86.7(3)
O65 Mo20 O62 74.2(3)
O68 Mo20 O66 165.1(3)
O71 Mo20 O66 88.1(3)
O69 Mo20 O66 74.2(3)
O65 Mo20 O66 84.5(3)
O62 Mo20 O66 73.2(3)
O68 Mo20 Mo17 87.3(2)
O71 Mo20 Mo17 129.9(2)
O69 Mo20 Mo17 128.9(2)
O65 Mo20 Mo17 34.9(2)
O62 Mo20 Mo17 42.24(17)
O66 Mo20 Mo17 87.85(17)
O70 Mo21 O72 105.7(3)
O70 Mo21 O69 98.2(3)
O72 Mo21 O69 96.5(3)
O70 Mo21 O67 99.2(3)
O72 Mo21 O67 96.5(3)
O69 Mo21 O67 154.4(3)
O70 Mo21 O63 94.0(3)
O72 Mo21 O63 159.4(3)
O69 Mo21 O63 86.4(3)
O67 Mo21 O63 73.9(3)
O70 Mo21 O66 164.9(3)
O72 Mo21 O66 88.3(3)
O69 Mo21 O66 74.2(3)
O67 Mo21 O66 84.4(3)
O63 Mo21 O66 72.8(3)
O70 Mo21 Mo19 87.3(2)
O72 Mo21 Mo19 131.5(2)
O69 Mo21 Mo19 128.2(2)
O67 Mo21 Mo19 35.0(2)
O63 Mo21 Mo19 41.77(18)
O66 Mo21 Mo19 87.43(16)
O73 Mo22 O78 105.6(5)
O73 Mo22 O79 100.4(4)
O78 Mo22 O79 96.5(4)
O73 Mo22 O75 93.4(4)
O78 Mo22 O75 99.7(4)
O79 Mo22 O75 155.0(4)
O73 Mo22 O86 159.1(4)
O78 Mo22 O86 93.0(4)
O79 Mo22 O86 86.6(3)
O75 Mo22 O86 73.7(3)
O73 Mo22 O76 90.5(4)
O78 Mo22 O76 163.0(4)
O79 Mo22 O76 74.7(3)
O75 Mo22 O76 84.5(3)
O86 Mo22 O76 72.2(3)
O73 Mo22 Mo24 127.9(3)
O78 Mo22 Mo24 87.1(3)
O79 Mo22 Mo24 128.7(3)
O75 Mo22 Mo24 34.6(3)
O86 Mo22 Mo24 42.09(19)
O76 Mo22 Mo24 87.3(2)
O74 Mo23 O80 104.9(4)
O74 Mo23 O79 99.4(4)
O80 Mo23 O79 97.1(3)
O74 Mo23 O77 95.1(4)
O80 Mo23 O77 99.4(4)
O79 Mo23 O77 154.4(4)
O74 Mo23 O87 159.6(4)
O80 Mo23 O87 93.7(3)
O79 Mo23 O87 86.4(3)
O77 Mo23 O87 73.2(3)
O74 Mo23 O76 91.0(4)
O80 Mo23 O76 163.1(3)
O79 Mo23 O76 74.3(3)
O77 Mo23 O76 84.5(3)
O87 Mo23 O76 71.6(3)
O74 Mo23 Mo26 129.0(3)
O80 Mo23 Mo26 87.3(3)
O79 Mo23 Mo26 128.5(3)
O77 Mo23 Mo26 34.0(3)
O87 Mo23 Mo26 42.19(19)
O76 Mo23 Mo26 87.1(2)
O81 Mo24 O85 105.3(4)
O81 Mo24 O75 101.6(5)
O85 Mo24 O75 98.7(4)
O81 Mo24 O89 101.4(5)
O85 Mo24 O89 97.3(4)
O75 Mo24 O89 147.4(3)
O81 Mo24 O86 150.0(4)
O85 Mo24 O86 104.7(4)
O75 Mo24 O86 74.8(3)
O89 Mo24 O86 73.7(3)
O81 Mo24 O82 79.9(4)
O85 Mo24 O82 174.9(4)
O75 Mo24 O82 80.0(4)
O89 Mo24 O82 81.6(4)
O86 Mo24 O82 70.2(3)
O81 Mo24 Mo27 135.8(4)
O85 Mo24 Mo27 92.4(3)
O75 Mo24 Mo27 115.5(2)
O89 Mo24 Mo27 35.4(2)
O86 Mo24 Mo27 41.2(2)
O82 Mo24 Mo27 83.8(2)
O81 Mo24 Mo22 136.6(4)
O85 Mo24 Mo22 93.0(3)
O75 Mo24 Mo22 35.8(2)
O89 Mo24 Mo22 115.2(2)
O86 Mo24 Mo22 41.9(2)
O82 Mo24 Mo22 83.1(2)
Mo27 Mo24 Mo22 80.62(3)
O83 Mo25 O82 105.7(4)
O83 Mo25 O76 101.4(4)
O82 Mo25 O76 100.2(4)
O83 Mo25 O90 100.8(4)
O82 Mo25 O90 101.7(4)
O76 Mo25 O90 143.1(3)
O83 Mo25 O87 83.8(3)
O82 Mo25 O87 170.5(4)
O76 Mo25 O87 76.4(3)
O90 Mo25 O87 77.1(3)
O83 Mo25 O86 171.7(3)
O82 Mo25 O86 82.6(4)
O76 Mo25 O86 76.7(3)
O90 Mo25 O86 77.1(3)
O87 Mo25 O86 87.9(3)
O84 Mo26 O88 105.2(4)
O84 Mo26 O77 103.3(4)
O88 Mo26 O77 99.5(4)
O84 Mo26 O91 100.7(4)
O88 Mo26 O91 96.6(4)
O77 Mo26 O91 146.3(3)
O84 Mo26 O87 148.4(3)
O88 Mo26 O87 106.3(3)
O77 Mo26 O87 73.9(3)
O91 Mo26 O87 73.2(3)
O84 Mo26 O83 78.5(3)
O88 Mo26 O83 175.9(3)
O77 Mo26 O83 81.0(3)
O91 Mo26 O83 81.0(3)
O87 Mo26 O83 69.9(3)
O84 Mo26 Mo28 134.8(4)
O88 Mo26 Mo28 92.5(3)
O77 Mo26 Mo28 114.5(2)
O91 Mo26 Mo28 35.0(2)
O87 Mo26 Mo28 41.2(2)
O83 Mo26 Mo28 83.7(2)
O84 Mo26 Mo23 137.4(3)
O88 Mo26 Mo23 94.4(3)
O77 Mo26 Mo23 35.1(2)
O91 Mo26 Mo23 114.4(2)
O87 Mo26 Mo23 41.8(2)
O83 Mo26 Mo23 83.7(2)
Mo28 Mo26 Mo23 80.17(3)
O92 Mo27 O95 105.5(4)
O92 Mo27 O93 97.7(3)
O95 Mo27 O93 96.4(3)
O92 Mo27 O89 99.7(3)
O95 Mo27 O89 96.4(4)
O93 Mo27 O89 154.7(3)
O92 Mo27 O86 94.5(3)
O95 Mo27 O86 159.2(3)
O93 Mo27 O86 86.4(3)
O89 Mo27 O86 74.1(3)
O92 Mo27 O90 165.4(3)
O95 Mo27 O90 87.8(3)
O93 Mo27 O90 74.3(3)
O89 Mo27 O90 84.5(3)
O86 Mo27 O90 73.0(3)
O92 Mo27 Mo24 88.1(2)
O95 Mo27 Mo24 131.4(2)
O93 Mo27 Mo24 128.4(2)
O89 Mo27 Mo24 34.9(3)
O86 Mo27 Mo24 42.0(2)
O90 Mo27 Mo24 87.5(2)
O94 Mo28 O96 105.8(3)
O94 Mo28 O93 98.8(3)
O96 Mo28 O93 97.6(3)
O94 Mo28 O91 99.1(3)
O96 Mo28 O91 94.7(3)
O93 Mo28 O91 154.5(3)
O94 Mo28 O87 94.6(3)
O96 Mo28 O87 158.0(3)
O93 Mo28 O87 86.9(3)
O91 Mo28 O87 73.7(3)
O94 Mo28 O90 165.6(3)
O96 Mo28 O90 87.8(3)
O93 Mo28 O90 74.5(3)
O91 Mo28 O90 83.8(3)
O87 Mo28 O90 72.6(3)
O94 Mo28 Mo26 87.4(2)
O96 Mo28 Mo26 129.2(2)
O93 Mo28 Mo26 129.2(2)
O91 Mo28 Mo26 34.5(3)
O87 Mo28 Mo26 42.3(2)
O90 Mo28 Mo26 87.3(2)
O113 Mo29 O115 108.9(3)
O113 Mo29 O116 109.6(3)
O115 Mo29 O116 109.8(3)
O113 Mo29 O114 110.5(3)
O115 Mo29 O114 108.8(3)
O116 Mo29 O114 109.2(3)
Mo3 O3 Mo1 111.0(4)
Mo4 O4 Mo2 109.6(4)
Mo4 O4 Mo1 110.1(4)
Mo2 O4 Mo1 94.6(3)
Mo5 O5 Mo2 110.8(4)
Mo1 O7 Mo2 113.0(3)
Mo4 O10 Mo3 106.3(3)
Mo4 O11 Mo5 106.8(3)
Mo6 O14 Mo3 96.6(3)
Mo6 O14 Mo1 151.6(4)
Mo3 O14 Mo1 96.3(3)
Mo6 O14 Mo4 101.3(3)
Mo3 O14 Mo4 100.7(3)
Mo1 O14 Mo4 101.0(3)
Mo7 O15 Mo5 96.7(3)
Mo7 O15 Mo2 152.0(3)
Mo5 O15 Mo2 97.1(3)
Mo7 O15 Mo4 100.9(3)
Mo5 O15 Mo4 100.3(3)
Mo2 O15 Mo4 100.5(3)
Mo3 O17 Mo6 109.9(4)
Mo4 O18 Mo7 109.6(3)
Mo4 O18 Mo6 108.9(3)
Mo7 O18 Mo6 92.5(2)
Mo5 O19 Mo7 109.5(3)
Mo6 O20 Tb1 155.4(4)
Mo6 O20 Eu1 155.4(4)
Tb1 O20 Eu1 0.0
Mo7 O21 Mo6 114.9(3)
Mo7 O22 Tb2 154.7(4)
Mo7 O22 Eu2 154.7(4)
Tb2 O22 Eu2 0.0
Mo6 O23 Tb4 148.1(4)
Mo6 O23 Eu4 148.1(4)
Tb4 O23 Eu4 0.0
Mo7 O24 Tb4 147.0(4)
Mo7 O24 Eu4 147.0(4)
Tb4 O24 Eu4 0.0
Mo10 O27 Mo8 111.2(3)
Mo11 O28 Mo9 110.9(4)
Mo11 O28 Mo8 109.6(3)
Mo9 O28 Mo8 94.4(3)
Mo12 O29 Mo9 111.1(4)
Mo9 O31 Mo8 113.2(4)
Mo11 O34 Mo10 106.8(3)
Mo11 O35 Mo12 106.6(3)
Mo8 O38 Mo13 152.9(3)
Mo8 O38 Mo10 96.1(3)
Mo13 O38 Mo10 95.3(3)
Mo8 O38 Mo11 102.2(3)
Mo13 O38 Mo11 100.2(3)
Mo10 O38 Mo11 99.6(2)
Mo14 O39 Mo12 96.6(3)
Mo14 O39 Mo9 151.8(4)
Mo12 O39 Mo9 96.5(3)
Mo14 O39 Mo11 101.5(3)
Mo12 O39 Mo11 100.6(3)
Mo9 O39 Mo11 100.5(3)
Mo10 O41 Mo13 109.7(3)
Mo11 O42 Mo13 109.7(3)
Mo11 O42 Mo14 109.6(3)
Mo13 O42 Mo14 92.7(2)
Mo12 O43 Mo14 109.7(4)
Mo13 O44 Tb2 156.2(4)
Mo13 O44 Eu2 156.2(4)
Tb2 O44 Eu2 0.0
Mo14 O45 Mo13 114.9(3)
Mo14 O46 Tb1 155.0(4)
Mo14 O46 Eu1 155.0(4)
Tb1 O46 Eu1 0.0
Mo13 O47 Tb3 146.4(4)
Mo13 O47 Eu3 146.4(4)
Tb3 O47 Eu3 0.0
Mo14 O48 Tb3 146.0(4)
Mo14 O48 Eu3 146.0(4)
Tb3 O48 Eu3 0.0
Mo17 O51 Mo15 111.2(3)
Mo18 O52 Mo15 110.7(3)
Mo18 O52 Mo16 110.3(3)
Mo15 O52 Mo16 93.9(3)
Mo19 O53 Mo16 110.6(4)
Mo15 O55 Mo16 112.8(4)
Mo18 O58 Mo17 106.6(3)
Mo18 O59 Mo19 105.5(4)
Mo20 O62 Mo17 96.3(3)
Mo20 O62 Mo15 151.7(4)
Mo17 O62 Mo15 96.0(3)
Mo20 O62 Mo18 101.3(3)
Mo17 O62 Mo18 100.9(3)
Mo15 O62 Mo18 101.3(3)
Mo21 O63 Mo19 97.1(3)
Mo21 O63 Mo16 150.6(4)
Mo19 O63 Mo16 96.1(3)
Mo21 O63 Mo18 101.5(3)
Mo19 O63 Mo18 101.2(3)
Mo16 O63 Mo18 101.7(3)
Mo17 O65 Mo20 109.5(3)
Mo18 O66 Mo21 108.5(3)
Mo18 O66 Mo20 107.8(3)
Mo21 O66 Mo20 91.5(3)
Mo19 O67 Mo21 109.9(4)
Mo20 O68 Tb3 156.6(4)
Mo20 O68 Eu3 156.6(4)
Tb3 O68 Eu3 0.0
Mo20 O69 Mo21 115.3(3)
Mo21 O70 Tb4 154.9(4)
Mo21 O70 Eu4 154.9(4)
Tb4 O70 Eu4 0.0
Mo20 O71 Tb2 147.8(3)
Mo20 O71 Eu2 147.8(3)
Tb2 O71 Eu2 0.0
Mo21 O72 Tb2 148.6(3)
Mo21 O72 Eu2 148.6(3)
Tb2 O72 Eu2 0.0
Mo24 O75 Mo22 109.6(4)
Mo25 O76 Mo22 109.5(4)
Mo25 O76 Mo23 109.6(4)
Mo22 O76 Mo23 92.9(3)
Mo26 O77 Mo23 110.9(4)
Mo22 O79 Mo23 112.9(4)
Mo25 O82 Mo24 106.5(4)
Mo25 O83 Mo26 105.3(4)
Mo27 O86 Mo22 151.3(4)
Mo27 O86 Mo24 96.8(3)
Mo22 O86 Mo24 96.0(3)
Mo27 O86 Mo25 101.6(3)
Mo22 O86 Mo25 101.2(3)
Mo24 O86 Mo25 100.7(3)
Mo28 O87 Mo23 150.0(4)
Mo28 O87 Mo26 96.5(3)
Mo23 O87 Mo26 96.0(3)
Mo28 O87 Mo25 102.2(3)
Mo23 O87 Mo25 102.0(3)
Mo26 O87 Mo25 101.0(3)
Mo24 O89 Mo27 109.7(4)
Mo25 O90 Mo27 108.1(4)
Mo25 O90 Mo28 107.9(4)
Mo27 O90 Mo28 91.5(3)
Mo26 O91 Mo28 110.5(4)
Mo27 O92 Tb4 156.2(4)
Mo27 O92 Eu4 156.2(4)
Tb4 O92 Eu4 0.0
Mo28 O93 Mo27 114.9(3)
Mo28 O94 Tb3 155.8(4)
Mo28 O94 Eu3 155.8(4)
Tb3 O94 Eu3 0.0
Mo27 O95 Tb1 148.5(4)
Mo27 O95 Eu1 148.5(4)
Tb1 O95 Eu1 0.0
Mo28 O96 Tb1 148.3(4)
Mo28 O96 Eu1 148.3(4)
Tb1 O96 Eu1 0.0
Eu1 O97 Tb1 0.0
Eu1 O98 Tb1 0.0
Eu1 O99 Tb1 0.0
Eu1 O100 Tb1 0.0
Eu2 O101 Tb2 0.0
Eu2 O102 Tb2 0.0
Eu2 O103 Tb2 0.0
Eu2 O104 Tb2 0.0
Eu3 O105 Tb3 0.0
Eu3 O106 Tb3 0.0
Eu3 O107 Tb3 0.0
Eu3 O108 Tb3 0.0
Eu4 O109 Tb4 0.0
Eu4 O110 Tb4 0.0
Eu4 O111 Tb4 0.0
Eu4 O112 Tb4 0.0
Mo29 O113 Tb1 158.7(4)
Mo29 O113 Eu1 158.7(4)
Tb1 O113 Eu1 0.0
Mo29 O114 Tb2 159.6(4)
Mo29 O114 Eu2 159.6(4)
Tb2 O114 Eu2 0.0
Mo29 O115 Tb3 159.1(4)
Mo29 O115 Eu3 159.1(4)
Tb3 O115 Eu3 0.0
Mo29 O116 Tb4 159.1(4)
Mo29 O116 Eu4 159.1(4)
Tb4 O116 Eu4 0.0

loop_
_geom_bond_atom_site_label_1
_geom_bond_atom_site_label_2
_geom_bond_distance
Tb1 O113 2.362(7)
Tb1 O96 2.368(8)
Tb1 O100 2.402(9)
Tb1 O95 2.419(8)
Tb1 O99 2.434(9)
Tb1 O20 2.446(8)
Tb1 O97 2.458(8)
Tb1 O46 2.472(7)
Tb1 O98 2.572(10)
Eu1 O113 2.362(7)
Eu1 O96 2.368(8)
Eu1 O100 2.402(9)
Eu1 O95 2.419(8)
Eu1 O99 2.434(9)
Eu1 O20 2.446(8)
Eu1 O97 2.458(8)
Eu1 O46 2.472(7)
Eu1 O98 2.572(10)
Tb2 O114 2.350(7)
Tb2 O71 2.392(7)
Tb2 O72 2.401(7)
Tb2 O104 2.409(8)
Tb2 O103 2.412(8)
Tb2 O22 2.422(7)
Tb2 O44 2.438(6)
Tb2 O101 2.447(8)
Tb2 O102 2.537(8)
Eu2 O114 2.350(7)
Eu2 O71 2.392(7)
Eu2 O72 2.401(7)
Eu2 O104 2.409(8)
Eu2 O103 2.412(8)
Eu2 O22 2.422(7)
Eu2 O44 2.438(6)
Eu2 O101 2.447(8)
Eu2 O102 2.537(8)
Tb3 O115 2.377(6)
Tb3 O48 2.389(8)
Tb3 O47 2.414(7)
Tb3 O108 2.423(7)
Tb3 O106 2.431(7)
Tb3 O107 2.431(8)
Tb3 O105 2.439(7)
Tb3 O94 2.447(7)
Tb3 O68 2.453(7)
Eu3 O115 2.377(6)
Eu3 O48 2.389(8)
Eu3 O47 2.414(7)
Eu3 O108 2.423(7)
Eu3 O106 2.431(7)
Eu3 O107 2.431(8)
Eu3 O105 2.439(7)
Eu3 O94 2.447(7)
Eu3 O68 2.453(7)
Tb4 O116 2.376(6)
Tb4 O23 2.385(8)
Tb4 O24 2.416(8)
Tb4 O112 2.417(8)
Tb4 O110 2.422(7)
Tb4 O111 2.435(8)
Tb4 O92 2.456(8)
Tb4 O70 2.459(7)
Tb4 O109 2.461(8)
Eu4 O116 2.376(6)
Eu4 O23 2.385(8)
Eu4 O24 2.416(8)
Eu4 O112 2.417(8)
Eu4 O110 2.422(7)
Eu4 O111 2.435(8)
Eu4 O92 2.456(8)
Eu4 O70 2.459(7)
Eu4 O109 2.461(8)
Mo1 O1 1.713(9)
Mo1 O6 1.721(9)
Mo1 O7 1.948(8)
Mo1 O3 1.990(8)
Mo1 O14 2.163(7)
Mo1 O4 2.226(8)
Mo1 Mo3 3.2153(15)
Mo2 O2 1.715(8)
Mo2 O8 1.716(8)
Mo2 O7 1.956(8)
Mo2 O5 2.003(9)
Mo2 O15 2.164(7)
Mo2 O4 2.205(8)
Mo3 O9 1.730(9)
Mo3 O13 1.732(10)
Mo3 O3 1.910(9)
Mo3 O17 1.929(9)
Mo3 O14 2.155(7)
Mo3 O10 2.445(9)
Mo3 Mo6 3.1835(14)
Mo4 O11 1.751(8)
Mo4 O10 1.758(8)
Mo4 O18 1.876(7)
Mo4 O4 1.923(8)
Mo4 O15 2.227(7)
Mo4 O14 2.247(8)
Mo5 O16 1.715(9)
Mo5 O12 1.728(9)
Mo5 O5 1.924(8)
Mo5 O19 1.952(8)
Mo5 O15 2.151(8)
Mo5 O11 2.408(8)
Mo5 Mo7 3.1949(14)
Mo6 O20 1.725(8)
Mo6 O23 1.748(8)
Mo6 O21 1.925(7)
Mo6 O17 1.960(7)
Mo6 O14 2.109(7)
Mo6 O18 2.255(8)
Mo7 O22 1.740(7)
Mo7 O24 1.742(7)
Mo7 O21 1.915(7)
Mo7 O19 1.960(7)
Mo7 O15 2.125(7)
Mo7 O18 2.224(7)
Mo8 O30 1.722(9)
Mo8 O25 1.730(8)
Mo8 O31 1.954(9)
Mo8 O27 1.969(8)
Mo8 O38 2.132(7)
Mo8 O28 2.239(8)
Mo8 Mo10 3.2125(14)
Mo9 O26 1.710(10)
Mo9 O32 1.736(10)
Mo9 O31 1.953(9)
Mo9 O29 1.985(10)
Mo9 O39 2.163(8)
Mo9 O28 2.205(8)
Mo9 Mo12 3.217(2)
Mo10 O33 1.718(8)
Mo10 O37 1.725(7)
Mo10 O27 1.924(8)
Mo10 O41 1.952(7)
Mo10 O38 2.188(7)
Mo10 O34 2.416(7)
Mo10 Mo13 3.1941(12)
Mo11 O35 1.750(7)
Mo11 O34 1.752(7)
Mo11 O42 1.866(7)
Mo11 O28 1.905(8)
Mo11 O38 2.226(7)
Mo11 O39 2.246(7)
Mo12 O40 1.720(9)
Mo12 O36 1.728(10)
Mo12 O29 1.917(11)
Mo12 O43 1.924(9)
Mo12 O39 2.151(8)
Mo12 O35 2.440(8)
Mo12 Mo14 3.1842(14)
Mo13 O44 1.725(7)
Mo13 O47 1.746(7)
Mo13 O45 1.942(6)
Mo13 O41 1.955(6)
Mo13 O38 2.135(7)
Mo13 O42 2.218(6)
Mo14 O46 1.727(7)
Mo14 O48 1.751(8)
Mo14 O45 1.901(7)
Mo14 O43 1.969(7)
Mo14 O39 2.115(8)
Mo14 O42 2.258(7)
Mo15 O49 1.706(8)
Mo15 O54 1.726(8)
Mo15 O55 1.943(7)
Mo15 O51 1.965(7)
Mo15 O62 2.165(7)
Mo15 O52 2.211(8)
Mo15 Mo17 3.2051(12)
Mo16 O50 1.712(9)
Mo16 O56 1.714(8)
Mo16 O55 1.953(8)
Mo16 O53 1.975(9)
Mo16 O63 2.158(7)
Mo16 O52 2.230(7)
Mo16 Mo19 3.1995(17)
Mo17 O61 1.718(7)
Mo17 O57 1.721(7)
Mo17 O51 1.919(7)
Mo17 O65 1.927(7)
Mo17 O62 2.146(6)
Mo17 O58 2.463(7)
Mo17 Mo20 3.1729(12)
Mo18 O58 1.729(7)
Mo18 O59 1.733(8)
Mo18 O66 1.904(7)
Mo18 O52 1.932(8)
Mo18 O62 2.247(7)
Mo18 O63 2.251(7)
Mo19 O60 1.718(10)
Mo19 O64 1.719(9)
Mo19 O53 1.918(9)
Mo19 O67 1.950(8)
Mo19 O63 2.145(7)
Mo19 O59 2.495(8)
Mo19 Mo21 3.1960(12)
Mo20 O68 1.713(7)
Mo20 O71 1.739(7)
Mo20 O69 1.912(6)
Mo20 O65 1.958(6)
Mo20 O62 2.113(7)
Mo20 O66 2.261(6)
Mo21 O70 1.720(7)
Mo21 O72 1.736(7)
Mo21 O69 1.920(6)
Mo21 O67 1.955(7)
Mo21 O63 2.119(7)
Mo21 O66 2.258(7)
Mo22 O73 1.717(10)
Mo22 O78 1.718(9)
Mo22 O79 1.945(7)
Mo22 O75 1.988(9)
Mo22 O86 2.150(9)
Mo22 O76 2.239(9)
Mo22 Mo24 3.1992(17)
Mo23 O74 1.708(9)
Mo23 O80 1.723(7)
Mo23 O79 1.958(8)
Mo23 O77 1.974(9)
Mo23 O87 2.148(8)
Mo23 O76 2.248(8)
Mo23 Mo26 3.2042(17)
Mo24 O81 1.709(10)
Mo24 O85 1.741(9)
Mo24 O75 1.927(10)
Mo24 O89 1.945(10)
Mo24 O86 2.156(7)
Mo24 O82 2.446(10)
Mo24 Mo27 3.1977(15)
Mo25 O83 1.742(9)
Mo25 O82 1.745(9)
Mo25 O76 1.909(9)
Mo25 O90 1.916(9)
Mo25 O87 2.229(7)
Mo25 O86 2.240(8)
Mo26 O84 1.720(9)
Mo26 O88 1.724(7)
Mo26 O77 1.916(9)
Mo26 O91 1.931(9)
Mo26 O87 2.164(7)
Mo26 O83 2.484(9)
Mo26 Mo28 3.1948(14)
Mo27 O92 1.725(8)
Mo27 O95 1.736(8)
Mo27 O93 1.927(6)
Mo27 O89 1.966(8)
Mo27 O86 2.121(8)
Mo27 O90 2.251(8)
Mo28 O94 1.725(7)
Mo28 O96 1.754(8)
Mo28 O93 1.906(7)
Mo28 O91 1.957(7)
Mo28 O87 2.118(8)
Mo28 O90 2.260(7)
Mo29 O113 1.767(7)
Mo29 O115 1.769(7)
Mo29 O116 1.770(7)
Mo29 O114 1.777(7)

loop_
_exptl_oxdiff_crystal_face_indexfrac_h
_exptl_oxdiff_crystal_face_indexfrac_k
_exptl_oxdiff_crystal_face_indexfrac_l
_exptl_oxdiff_crystal_face_x
_exptl_oxdiff_crystal_face_y
_exptl_oxdiff_crystal_face_z
-0.9963 0.0125 33.0066 -0.2785 -0.7908 -0.5195
0.9963 -0.0125 -33.0066 0.2785 0.7908 0.5195
19.9951 13.0007 20.0051 -0.0001 0.0110 -1.0039
-19.9951 -13.0007 -20.0051 0.0001 -0.0110 1.0039
-22.9916 -13.9894 8.0004 -0.2399 -0.7363 0.6334
-0.0318 23.9940 -8.0029 1.0108 -0.0235 0.0215
15.9781 23.9973 12.0025 0.5679 -0.0168 -0.7998
-2.9675 -25.9944 4.0019 -1.0038 0.0454 0.1459
13.0092 -5.0119 -25.0037 -0.1867 1.0007 0.0434
